data_4301227
loop_
_publ_author_name
'Makoto Imaji'
'Yoshiaki Tanabe'
'Yuichiro Mutoh'
'Youichi Ishii'

_publ_section_title
;
 Core Expansion Reactions of Cyanamido/Carbodiimido-Bridged
 Polynuclear Iridium Complexes
;
_journal_name_full 'Inorganic Chemistry'
_journal_page_first 773
_journal_page_last 780
_journal_paper_doi 10.1021/ic8017503
_journal_volume 48
_journal_year 2009
_chemical_formula_moiety 'C65 H80 Cl4 Ir4 N4 P2 '
_chemical_formula_sum 'C65 H80 Cl4 Ir4 N4 P2'
_chemical_formula_weight 1890.01
_space_group_IT_number 2
_symmetry_cell_setting triclinic
_symmetry_Int_Tables_number 2
_symmetry_space_group_name_Hall '-P 1'
_symmetry_space_group_name_H-M 'P -1'
_cell_angle_alpha 95.918(2)
_cell_angle_beta 98.423(4)
_cell_angle_gamma 102.416(4)
_cell_formula_units_Z 2
_cell_length_a 10.145(3)
_cell_length_b 17.805(5)
_cell_length_c 17.870(5)
_cell_measurement_reflns_used 282
_cell_measurement_temperature 123.1
_cell_measurement_theta_max 27.5
_cell_measurement_theta_min 3.0
_cell_volume 3088.0(15)
_computing_cell_refinement CrystalClear
_computing_data_collection CrystalClear
_computing_data_reduction CrystalStructure
_computing_publication_material 'CrystalStructure 3.8'
_computing_structure_refinement SHELXL
_computing_structure_solution 'DIRDIF99 (PATTY)'
_diffrn_detector_area_resol_mean 7.31
_diffrn_measured_fraction_theta_full 0.781
_diffrn_measured_fraction_theta_max 0.781
_diffrn_measurement_device_type 'Rigaku Mercury'
_diffrn_measurement_method \w
_diffrn_radiation_type 'Mo K\a'
_diffrn_radiation_wavelength 0.71070
_diffrn_reflns_av_R_equivalents 0.054
_diffrn_reflns_limit_h_max 12
_diffrn_reflns_limit_h_min -12
_diffrn_reflns_limit_k_max 23
_diffrn_reflns_limit_k_min -23
_diffrn_reflns_limit_l_max 23
_diffrn_reflns_limit_l_min -23
_diffrn_reflns_number 23368
_diffrn_reflns_theta_full 27.48
_diffrn_reflns_theta_max 27.48
_exptl_absorpt_coefficient_mu 8.885
_exptl_absorpt_correction_T_max 0.411
_exptl_absorpt_correction_T_min 0.195
_exptl_absorpt_correction_type numerical
_exptl_absorpt_process_details
;

    Higashi, T. (1999). Program for Absorption Correction.

    Rigaku Corporation, Tokyo, Japan.

;
_exptl_crystal_colour orange
_exptl_crystal_density_diffrn 2.033
_exptl_crystal_density_method 'not measured'
_exptl_crystal_description needle
_exptl_crystal_F_000 1808.00
_exptl_crystal_size_max 0.60
_exptl_crystal_size_mid 0.20
_exptl_crystal_size_min 0.10
_refine_diff_density_max 2.78
_refine_diff_density_min -3.21
_refine_ls_extinction_method none
_refine_ls_goodness_of_fit_ref 1.062
_refine_ls_hydrogen_treatment refall
_refine_ls_number_parameters 713
_refine_ls_number_reflns 11053
_refine_ls_R_factor_gt 0.0502
_refine_ls_shift/su_max 0.0010
_refine_ls_structure_factor_coef Fsqd
_refine_ls_weighting_details 'w = 1/[\s^2^(Fo^2^)+(0.0754P)^2^+9.2589P] where P=(Fo^2^+2Fc^2^)/3'
_refine_ls_weighting_scheme calc
_refine_ls_wR_factor_ref 0.1283
_reflns_number_gt 9592
_reflns_number_total 11053
_reflns_threshold_expression F^2^>2.0\s(F^2^)
_cod_data_source_file ic8017503_si_001_1.cif
_cod_data_source_block 11b_Ir2Ir2dppm
_cod_original_cell_volume 3087.9(14)
_cod_original_formula_sum 'C65 H80 Cl4 Ir4 N4 P2 '
_cod_database_code 4301227

loop_
_symmetry_equiv_pos_site_id
_symmetry_equiv_pos_as_xyz
1 +X,+Y,+Z
2 -X,-Y,-Z

loop_
_atom_site_label
_atom_site_type_symbol
_atom_site_fract_x
_atom_site_fract_y
_atom_site_fract_z
_atom_site_U_iso_or_equiv
_atom_site_adp_type
_atom_site_occupancy
_atom_site_symmetry_multiplicity
_atom_site_calc_flag
_atom_site_refinement_flags
_atom_site_disorder_assembly
_atom_site_disorder_group
Ir(1) Ir 1.04641(3) 0.228509(18) 0.157464(18) 0.01269(10) Uani 1.00 1 d . . .
Ir(2) Ir 1.11901(3) 0.283885(19) 0.350207(18) 0.01265(10) Uani 1.00 1 d . . .
Ir(3) Ir 0.71961(4) -0.03031(2) 0.26007(2) 0.02082(11) Uani 1.00 1 d . . .
Ir(4) Ir 1.39768(3) 0.552650(19) 0.222919(19) 0.01583(10) Uani 1.00 1 d . . .
Cl(1) Cl 0.8051(2) -0.08601(15) 0.15635(14) 0.0296(5) Uani 1.00 1 d . . .
Cl(2) Cl 1.4686(2) 0.56773(15) 0.35623(13) 0.0277(5) Uani 1.00 1 d . . .
Cl(3) Cl 1.1769(3) 0.9416(2) 0.41298(18) 0.0517(8) Uani 1.00 1 d . . .
Cl(4) Cl 1.1045(4) 0.7756(2) 0.2895(3) 0.0747(12) Uani 1.00 1 d . . .
P(1) P 0.8439(2) 0.26392(13) 0.16019(12) 0.0135(4) Uani 1.00 1 d . . .
P(2) P 0.9200(2) 0.32383(12) 0.33686(12) 0.0131(4) Uani 1.00 1 d . . .
N(1) N 1.0263(7) 0.1893(4) 0.2634(4) 0.0146(15) Uani 1.00 1 d . . .
N(2) N 0.8733(8) 0.0667(4) 0.2732(4) 0.0251(18) Uani 1.00 1 d . . .
N(3) N 1.1427(7) 0.3239(4) 0.2432(4) 0.0128(14) Uani 1.00 1 d . . .
N(4) N 1.3077(7) 0.4392(4) 0.2245(4) 0.0165(16) Uani 1.00 1 d . . .
C(1) C 0.9481(8) 0.1256(5) 0.2685(4) 0.0139(18) Uani 1.00 1 d . . .
C(2) C 1.2274(8) 0.3831(4) 0.2333(4) 0.0132(17) Uani 1.00 1 d . . .
C(3) C 1.0409(10) 0.2064(5) 0.0330(5) 0.023(2) Uani 1.00 1 d . . .
C(4) C 1.0093(8) 0.1325(5) 0.0620(4) 0.0156(18) Uani 1.00 1 d . . .
C(5) C 1.1323(9) 0.1302(5) 0.1153(5) 0.0189(19) Uani 1.00 1 d . . .
C(6) C 1.2322(9) 0.2010(5) 0.1209(5) 0.020(2) Uani 1.00 1 d . . .
C(7) C 1.1758(10) 0.2481(5) 0.0694(5) 0.022(2) Uani 1.00 1 d . . .
C(8) C 0.9524(12) 0.2296(6) -0.0315(5) 0.032(2) Uani 1.00 1 d . . .
C(9) C 0.8887(9) 0.0682(5) 0.0351(5) 0.025(2) Uani 1.00 1 d . . .
C(10) C 1.1471(10) 0.0642(5) 0.1577(5) 0.025(2) Uani 1.00 1 d . . .
C(11) C 1.3705(8) 0.2225(6) 0.1695(5) 0.026(2) Uani 1.00 1 d . . .
C(12) C 1.2538(12) 0.3227(5) 0.0508(6) 0.033(2) Uani 1.00 1 d . . .
C(13) C 1.1651(8) 0.2965(5) 0.4761(5) 0.018(2) Uani 1.00 1 d . . .
C(14) C 1.1748(9) 0.2222(5) 0.4452(5) 0.021(2) Uani 1.00 1 d . . .
C(15) C 1.2891(9) 0.2321(6) 0.4020(5) 0.022(2) Uani 1.00 1 d . . .
C(16) C 1.3403(8) 0.3132(5) 0.4056(4) 0.019(2) Uani 1.00 1 d . . .
C(17) C 1.2613(9) 0.3546(5) 0.4493(4) 0.020(2) Uani 1.00 1 d . . .
C(18) C 1.0856(10) 0.3136(6) 0.5381(5) 0.030(2) Uani 1.00 1 d . . .
C(19) C 1.0970(10) 0.1453(6) 0.4595(6) 0.030(2) Uani 1.00 1 d . . .
C(20) C 1.3401(10) 0.1678(6) 0.3688(6) 0.031(2) Uani 1.00 1 d . . .
C(21) C 1.4580(9) 0.3530(7) 0.3709(5) 0.034(2) Uani 1.00 1 d . . .
C(22) C 1.2925(10) 0.4411(5) 0.4741(5) 0.030(2) Uani 1.00 1 d . . .
C(23) C 0.7937(8) 0.2676(4) 0.2556(4) 0.0126(17) Uani 1.00 1 d . . .
C(24) C 0.6922(8) 0.1964(5) 0.1030(5) 0.0176(19) Uani 1.00 1 d . . .
C(25) C 0.6210(9) 0.2143(5) 0.0372(5) 0.022(2) Uani 1.00 1 d . . .
C(26) C 0.5046(9) 0.1628(5) -0.0034(5) 0.024(2) Uani 1.00 1 d . . .
C(27) C 0.4562(9) 0.0921(6) 0.0215(5) 0.028(2) Uani 1.00 1 d . . .
C(28) C 0.5252(9) 0.0722(5) 0.0862(5) 0.023(2) Uani 1.00 1 d . . .
C(29) C 0.6454(9) 0.1233(5) 0.1278(5) 0.0187(19) Uani 1.00 1 d . . .
C(30) C 0.8267(9) 0.3570(5) 0.1313(4) 0.0170(19) Uani 1.00 1 d . . .
C(31) C 0.7050(10) 0.3812(5) 0.1340(5) 0.024(2) Uani 1.00 1 d . . .
C(32) C 0.6886(11) 0.4518(5) 0.1102(5) 0.028(2) Uani 1.00 1 d . . .
C(33) C 0.7944(10) 0.4977(5) 0.0848(5) 0.025(2) Uani 1.00 1 d . . .
C(34) C 0.9131(10) 0.4753(5) 0.0828(5) 0.025(2) Uani 1.00 1 d . . .
C(35) C 0.9319(9) 0.4046(5) 0.1060(4) 0.0163(18) Uani 1.00 1 d . . .
C(36) C 0.8206(8) 0.3051(5) 0.4137(5) 0.0167(19) Uani 1.00 1 d . . .
C(37) C 0.7723(9) 0.2282(5) 0.4229(5) 0.021(2) Uani 1.00 1 d . . .
C(38) C 0.6990(9) 0.2116(7) 0.4828(5) 0.033(2) Uani 1.00 1 d . . .
C(39) C 0.6766(11) 0.2704(7) 0.5319(5) 0.035(2) Uani 1.00 1 d . . .
C(40) C 0.7308(10) 0.3476(7) 0.5231(5) 0.031(2) Uani 1.00 1 d . . .
C(41) C 0.8025(8) 0.3649(5) 0.4646(4) 0.0177(19) Uani 1.00 1 d . . .
C(42) C 0.9233(9) 0.4234(5) 0.3245(4) 0.0163(19) Uani 1.00 1 d . . .
C(43) C 0.8017(9) 0.4498(5) 0.3139(5) 0.0180(19) Uani 1.00 1 d . . .
C(44) C 0.8042(10) 0.5244(5) 0.2995(5) 0.027(2) Uani 1.00 1 d . . .
C(45) C 0.9254(10) 0.5747(5) 0.2946(5) 0.028(2) Uani 1.00 1 d . . .
C(46) C 1.0477(9) 0.5515(5) 0.3058(5) 0.024(2) Uani 1.00 1 d . . .
C(47) C 1.0477(9) 0.4754(5) 0.3218(5) 0.022(2) Uani 1.00 1 d . . .
C(48) C 0.6026(10) 0.0338(5) 0.3157(5) 0.027(2) Uani 1.00 1 d . . .
C(49) C 0.6748(10) -0.0013(6) 0.3701(5) 0.028(2) Uani 1.00 1 d . . .
C(50) C 0.6081(12) -0.0725(7) 0.4039(6) 0.041(2) Uani 1.00 1 d . . .
C(51) C 0.6155(13) -0.1491(7) 0.3583(6) 0.047(3) Uani 1.00 1 d . . .
C(52) C 0.6171(10) -0.1425(5) 0.2749(6) 0.030(2) Uani 1.00 1 d . . .
C(53) C 0.5280(9) -0.1112(6) 0.2276(5) 0.029(2) Uani 1.00 1 d . . .
C(54) C 0.4101(11) -0.0819(6) 0.2541(7) 0.039(2) Uani 1.00 1 d . . .
C(55) C 0.4502(12) 0.0056(7) 0.2835(8) 0.047(3) Uani 1.00 1 d . . .
C(56) C 1.2718(10) 0.5540(5) 0.1204(5) 0.022(2) Uani 1.00 1 d . . .
C(57) C 1.2269(10) 0.6284(5) 0.1166(6) 0.028(2) Uani 1.00 1 d . . .
C(58) C 1.3369(10) 0.6981(5) 0.1599(6) 0.025(2) Uani 1.00 1 d . . .
C(59) C 1.4246(9) 0.6734(4) 0.2264(5) 0.019(2) Uani 1.00 1 d . . .
C(60) C 1.5474(10) 0.6548(5) 0.2203(5) 0.023(2) Uani 1.00 1 d . . .
C(61) C 1.6090(10) 0.6519(6) 0.1485(5) 0.028(2) Uani 1.00 1 d . . .
C(62) C 1.5034(10) 0.6035(5) 0.0799(5) 0.025(2) Uani 1.00 1 d . . .
C(63) C 1.3962(9) 0.5412(5) 0.1040(5) 0.023(2) Uani 1.00 1 d . . .
C(64) C 1.0613(14) 0.9207(8) 0.3256(7) 0.052(3) Uani 1.00 1 d . . .
C(65) C 0.9891(13) 0.8363(8) 0.3054(8) 0.053(3) Uani 1.00 1 d . . .
H(1) H 0.8683 0.1888 -0.0484 0.038 Uiso 1.00 1 c R . .
H(2) H 1.0023 0.2370 -0.0742 0.038 Uiso 1.00 1 c R . .
H(3) H 0.9288 0.2783 -0.0140 0.038 Uiso 1.00 1 c R . .
H(4) H 0.8982 0.0239 0.0620 0.030 Uiso 1.00 1 c R . .
H(5) H 0.8809 0.0529 -0.0199 0.030 Uiso 1.00 1 c R . .
H(6) H 0.8062 0.0849 0.0452 0.030 Uiso 1.00 1 c R . .
H(7) H 1.2374 0.0766 0.1905 0.030 Uiso 1.00 1 c R . .
H(8) H 1.1383 0.0175 0.1213 0.030 Uiso 1.00 1 c R . .
H(9) H 1.0755 0.0548 0.1892 0.030 Uiso 1.00 1 c R . .
H(10) H 1.4192 0.2738 0.1609 0.031 Uiso 1.00 1 c R . .
H(11) H 1.4223 0.1840 0.1563 0.031 Uiso 1.00 1 c R . .
H(12) H 1.3610 0.2238 0.2234 0.031 Uiso 1.00 1 c R . .
H(13) H 1.1957 0.3420 0.0120 0.040 Uiso 1.00 1 c R . .
H(14) H 1.3354 0.3143 0.0310 0.040 Uiso 1.00 1 c R . .
H(15) H 1.2817 0.3610 0.0970 0.040 Uiso 1.00 1 c R . .
H(16) H 1.1038 0.3699 0.5531 0.036 Uiso 1.00 1 c R . .
H(17) H 1.1139 0.2891 0.5825 0.036 Uiso 1.00 1 c R . .
H(18) H 0.9874 0.2929 0.5192 0.036 Uiso 1.00 1 c R . .
H(19) H 1.0293 0.1532 0.4916 0.036 Uiso 1.00 1 c R . .
H(20) H 1.1606 0.1182 0.4856 0.036 Uiso 1.00 1 c R . .
H(21) H 1.0500 0.1142 0.4107 0.036 Uiso 1.00 1 c R . .
H(22) H 1.2889 0.1187 0.3812 0.038 Uiso 1.00 1 c R . .
H(23) H 1.4377 0.1752 0.3896 0.038 Uiso 1.00 1 c R . .
H(24) H 1.3280 0.1662 0.3131 0.038 Uiso 1.00 1 c R . .
H(25) H 1.4927 0.3139 0.3419 0.041 Uiso 1.00 1 c R . .
H(26) H 1.5313 0.3834 0.4115 0.041 Uiso 1.00 1 c R . .
H(27) H 1.4268 0.3876 0.3366 0.041 Uiso 1.00 1 c R . .
H(28) H 1.3690 0.4668 0.4511 0.036 Uiso 1.00 1 c R . .
H(29) H 1.3172 0.4519 0.5299 0.036 Uiso 1.00 1 c R . .
H(30) H 1.2114 0.4607 0.4574 0.036 Uiso 1.00 1 c R . .
H(31) H 0.7109 0.2889 0.2529 0.015 Uiso 1.00 1 c R . .
H(32) H 0.7671 0.2136 0.2667 0.015 Uiso 1.00 1 c R . .
H(33) H 0.6529 0.2625 0.0199 0.027 Uiso 1.00 1 c R . .
H(34) H 0.4573 0.1757 -0.0484 0.029 Uiso 1.00 1 c R . .
H(35) H 0.3753 0.0573 -0.0062 0.034 Uiso 1.00 1 c R . .
H(36) H 0.4914 0.0238 0.1027 0.028 Uiso 1.00 1 c R . .
H(37) H 0.6945 0.1093 0.1716 0.022 Uiso 1.00 1 c R . .
H(38) H 0.6323 0.3493 0.1524 0.029 Uiso 1.00 1 c R . .
H(39) H 0.6051 0.4674 0.1117 0.033 Uiso 1.00 1 c R . .
H(40) H 0.7845 0.5456 0.0684 0.030 Uiso 1.00 1 c R . .
H(41) H 0.9857 0.5081 0.0653 0.030 Uiso 1.00 1 c R . .
H(42) H 1.0162 0.3900 0.1043 0.020 Uiso 1.00 1 c R . .
H(43) H 0.7883 0.1874 0.3893 0.025 Uiso 1.00 1 c R . .
H(44) H 0.6647 0.1591 0.4893 0.040 Uiso 1.00 1 c R . .
H(45) H 0.6251 0.2588 0.5713 0.042 Uiso 1.00 1 c R . .
H(46) H 0.7181 0.3885 0.5577 0.037 Uiso 1.00 1 c R . .
H(47) H 0.8392 0.4174 0.4592 0.021 Uiso 1.00 1 c R . .
H(48) H 0.7171 0.4157 0.3167 0.022 Uiso 1.00 1 c R . .
H(49) H 0.7212 0.5415 0.2929 0.032 Uiso 1.00 1 c R . .
H(50) H 0.9252 0.6258 0.2835 0.033 Uiso 1.00 1 c R . .
H(51) H 1.1312 0.5865 0.3027 0.029 Uiso 1.00 1 c R . .
H(52) H 1.1315 0.4594 0.3307 0.026 Uiso 1.00 1 c R . .
H(53) H 0.6522 0.0781 0.2979 0.032 Uiso 1.00 1 c R . .
H(54) H 0.7701 0.0204 0.3866 0.034 Uiso 1.00 1 c R . .
H(55) H 0.5109 -0.0723 0.4048 0.049 Uiso 1.00 1 c R . .
H(56) H 0.6545 -0.0693 0.4572 0.049 Uiso 1.00 1 c R . .
H(57) H 0.6995 -0.1645 0.3804 0.057 Uiso 1.00 1 c R . .
H(58) H 0.5356 -0.1903 0.3629 0.057 Uiso 1.00 1 c R . .
H(59) H 0.6852 -0.1615 0.2527 0.036 Uiso 1.00 1 c R . .
H(60) H 0.5414 -0.1079 0.1764 0.034 Uiso 1.00 1 c R . .
H(61) H 0.3795 -0.1107 0.2955 0.047 Uiso 1.00 1 c R . .
H(62) H 0.3321 -0.0926 0.2111 0.047 Uiso 1.00 1 c R . .
H(63) H 0.4263 0.0345 0.2411 0.056 Uiso 1.00 1 c R . .
H(64) H 0.3969 0.0166 0.3238 0.056 Uiso 1.00 1 c R . .
H(65) H 1.2106 0.5120 0.1351 0.027 Uiso 1.00 1 c R . .
H(66) H 1.1421 0.6250 0.1387 0.034 Uiso 1.00 1 c R . .
H(67) H 1.2055 0.6361 0.0625 0.034 Uiso 1.00 1 c R . .
H(68) H 1.2928 0.7386 0.1800 0.030 Uiso 1.00 1 c R . .
H(69) H 1.3963 0.7206 0.1246 0.030 Uiso 1.00 1 c R . .
H(70) H 1.3925 0.6710 0.2736 0.023 Uiso 1.00 1 c R . .
H(71) H 1.5976 0.6427 0.2648 0.028 Uiso 1.00 1 c R . .
H(72) H 1.6895 0.6288 0.1565 0.034 Uiso 1.00 1 c R . .
H(73) H 1.6407 0.7054 0.1370 0.034 Uiso 1.00 1 c R . .
H(74) H 1.4569 0.6386 0.0523 0.029 Uiso 1.00 1 c R . .
H(75) H 1.5523 0.5784 0.0442 0.029 Uiso 1.00 1 c R . .
H(76) H 1.4147 0.4916 0.1081 0.028 Uiso 1.00 1 c R . .
H(77) H 0.9919 0.9520 0.3283 0.062 Uiso 1.00 1 c R . .
H(78) H 1.1120 0.9366 0.2843 0.062 Uiso 1.00 1 c R . .
H(79) H 0.9195 0.8297 0.2588 0.063 Uiso 1.00 1 c R . .
H(80) H 0.9409 0.8197 0.3474 0.063 Uiso 1.00 1 c R . .

loop_
_atom_site_aniso_label
_atom_site_aniso_U_11
_atom_site_aniso_U_22
_atom_site_aniso_U_33
_atom_site_aniso_U_12
_atom_site_aniso_U_13
_atom_site_aniso_U_23
Ir(1) 0.01205(18) 0.00829(16) 0.01509(16) -0.00210(13) 0.00186(13) -0.00031(13)
Ir(2) 0.01066(17) 0.00931(16) 0.01477(16) -0.00214(13) -0.00033(13) 0.00007(13)
Ir(3) 0.0204(2) 0.01158(17) 0.02392(19) -0.00672(14) -0.00146(15) 0.00238(14)
Ir(4) 0.01469(18) 0.01021(17) 0.01925(17) -0.00370(13) 0.00252(14) 0.00133(13)
Cl(1) 0.0280(12) 0.0278(12) 0.0277(11) -0.0026(10) 0.0017(10) 0.0033(10)
Cl(2) 0.0325(13) 0.0260(12) 0.0198(10) -0.0017(10) 0.0026(9) 0.0014(9)
Cl(3) 0.0537(19) 0.053(2) 0.0448(16) 0.0104(16) -0.0018(14) 0.0109(15)
Cl(4) 0.061(2) 0.0289(16) 0.132(3) -0.0021(16) 0.033(2) 0.003(2)
P(1) 0.0128(10) 0.0079(9) 0.0152(9) -0.0024(8) -0.0019(8) -0.0026(8)
P(2) 0.0127(10) 0.0082(9) 0.0150(9) -0.0023(8) 0.0012(8) -0.0022(8)
N(1) 0.017(3) 0.008(3) 0.015(3) -0.003(2) 0.001(2) -0.002(2)
N(2) 0.028(4) 0.012(3) 0.025(3) -0.013(3) -0.006(3) 0.007(3)
N(3) 0.011(3) 0.008(3) 0.018(3) -0.002(2) 0.004(2) -0.001(2)
N(4) 0.019(3) 0.009(3) 0.018(3) -0.007(3) 0.005(3) 0.003(2)
C(1) 0.010(4) 0.013(4) 0.016(3) 0.003(3) -0.004(3) -0.002(3)
C(2) 0.013(4) 0.008(3) 0.017(3) 0.002(3) -0.001(3) -0.001(3)
C(3) 0.021(4) 0.025(5) 0.024(4) 0.005(4) 0.008(4) 0.004(4)
C(4) 0.015(4) 0.017(4) 0.012(3) 0.003(3) 0.004(3) -0.009(3)
C(5) 0.019(4) 0.021(4) 0.017(4) 0.002(3) 0.010(3) -0.001(3)
C(6) 0.011(4) 0.018(4) 0.030(4) 0.003(3) 0.010(4) -0.004(4)
C(7) 0.029(5) 0.018(4) 0.022(4) 0.001(4) 0.014(4) 0.002(3)
C(8) 0.052(7) 0.037(6) 0.014(4) 0.021(5) 0.008(4) 0.008(4)
C(9) 0.020(4) 0.025(5) 0.024(4) 0.006(4) -0.005(3) -0.014(4)
C(10) 0.026(5) 0.023(5) 0.024(4) 0.005(4) -0.001(4) -0.001(4)
C(11) 0.005(4) 0.034(5) 0.034(5) -0.001(4) 0.001(3) -0.004(4)
C(12) 0.048(7) 0.019(5) 0.037(5) 0.001(5) 0.031(5) 0.004(4)
C(13) 0.010(4) 0.018(4) 0.020(4) -0.003(3) -0.004(3) -0.000(3)
C(14) 0.021(4) 0.017(4) 0.020(4) -0.001(3) -0.008(3) 0.012(3)
C(15) 0.017(4) 0.031(5) 0.020(4) 0.006(4) 0.003(3) 0.010(4)
C(16) 0.013(4) 0.024(4) 0.016(4) -0.003(3) -0.001(3) 0.004(3)
C(17) 0.018(4) 0.018(4) 0.014(4) -0.003(3) -0.008(3) -0.006(3)
C(18) 0.031(5) 0.039(6) 0.018(4) 0.007(4) -0.002(4) 0.006(4)
C(19) 0.031(5) 0.024(5) 0.034(5) 0.002(4) 0.000(4) 0.012(4)
C(20) 0.023(5) 0.037(6) 0.036(5) 0.011(5) 0.007(4) 0.004(5)
C(21) 0.011(4) 0.060(7) 0.025(4) -0.004(4) -0.000(4) 0.010(5)
C(22) 0.032(5) 0.021(5) 0.024(4) -0.002(4) -0.017(4) -0.006(4)
C(23) 0.016(4) 0.009(3) 0.013(3) 0.003(3) 0.003(3) 0.006(3)
C(24) 0.009(4) 0.020(4) 0.022(4) 0.004(3) 0.003(3) -0.008(3)
C(25) 0.021(4) 0.026(5) 0.016(4) 0.001(4) 0.003(3) -0.006(3)
C(26) 0.021(4) 0.026(5) 0.019(4) -0.001(4) -0.004(3) -0.010(4)
C(27) 0.017(4) 0.025(5) 0.030(5) -0.012(4) 0.004(4) -0.012(4)
C(28) 0.020(4) 0.017(4) 0.028(4) -0.005(3) 0.007(4) -0.008(4)
C(29) 0.017(4) 0.013(4) 0.021(4) -0.004(3) 0.004(3) -0.006(3)
C(30) 0.023(4) 0.013(4) 0.016(3) 0.007(3) -0.001(3) 0.005(3)
C(31) 0.028(5) 0.018(4) 0.024(4) -0.001(4) 0.001(4) 0.010(3)
C(32) 0.036(5) 0.023(5) 0.025(4) 0.015(4) -0.003(4) 0.004(4)
C(33) 0.034(5) 0.012(4) 0.025(4) 0.007(4) -0.008(4) -0.000(3)
C(34) 0.031(5) 0.015(4) 0.026(4) -0.003(4) 0.006(4) 0.007(3)
C(35) 0.018(4) 0.012(4) 0.016(3) -0.001(3) 0.003(3) -0.001(3)
C(36) 0.004(3) 0.022(4) 0.022(4) -0.000(3) -0.001(3) 0.004(3)
C(37) 0.023(4) 0.016(4) 0.020(4) 0.002(3) 0.001(3) 0.002(3)
C(38) 0.017(4) 0.048(7) 0.024(4) -0.015(4) 0.001(4) 0.010(4)
C(39) 0.033(6) 0.055(7) 0.019(4) 0.007(5) 0.014(4) 0.011(5)
C(40) 0.025(5) 0.053(7) 0.020(4) 0.024(5) 0.007(4) -0.004(4)
C(41) 0.016(4) 0.018(4) 0.018(4) 0.007(3) -0.002(3) -0.004(3)
C(42) 0.026(4) 0.013(4) 0.007(3) -0.004(3) 0.008(3) -0.005(3)
C(43) 0.017(4) 0.014(4) 0.023(4) 0.004(3) 0.005(3) -0.002(3)
C(44) 0.020(4) 0.019(4) 0.036(5) 0.001(4) -0.000(4) -0.008(4)
C(45) 0.033(5) 0.009(4) 0.036(5) 0.001(4) 0.005(4) -0.004(4)
C(46) 0.018(4) 0.019(4) 0.031(5) -0.006(3) 0.008(4) 0.001(4)
C(47) 0.019(4) 0.015(4) 0.027(4) -0.004(3) 0.004(4) 0.001(3)
C(48) 0.026(5) 0.016(4) 0.034(5) -0.002(4) 0.008(4) 0.002(4)
C(49) 0.018(4) 0.028(5) 0.030(5) -0.008(4) 0.002(4) 0.000(4)
C(50) 0.041(6) 0.048(7) 0.028(5) 0.000(5) -0.002(4) 0.006(5)
C(51) 0.043(7) 0.036(6) 0.043(6) -0.028(5) 0.001(5) 0.006(5)
C(52) 0.025(5) 0.015(4) 0.041(5) -0.016(4) 0.009(4) -0.004(4)
C(53) 0.015(4) 0.031(5) 0.027(4) -0.018(4) 0.002(4) -0.003(4)
C(54) 0.030(6) 0.034(6) 0.050(7) 0.006(5) 0.000(5) -0.006(5)
C(55) 0.030(6) 0.043(7) 0.061(8) 0.006(5) -0.004(5) 0.005(6)
C(56) 0.029(5) 0.006(3) 0.030(4) 0.001(3) 0.002(4) 0.002(3)
C(57) 0.029(5) 0.024(5) 0.031(5) 0.009(4) -0.001(4) 0.002(4)
C(58) 0.024(5) 0.014(4) 0.036(5) 0.008(4) 0.002(4) 0.001(4)
C(59) 0.024(4) 0.006(3) 0.027(4) -0.003(3) 0.008(4) 0.009(3)
C(60) 0.033(5) 0.011(4) 0.020(4) -0.006(4) 0.002(4) 0.005(3)
C(61) 0.030(5) 0.024(5) 0.029(5) -0.005(4) 0.014(4) 0.009(4)
C(62) 0.033(5) 0.015(4) 0.024(4) -0.001(4) 0.007(4) 0.011(3)
C(63) 0.027(5) 0.009(4) 0.028(4) -0.001(3) -0.006(4) 0.004(3)
C(64) 0.058(8) 0.048(8) 0.045(7) 0.019(7) -0.009(6) 0.000(6)
C(65) 0.041(7) 0.060(9) 0.061(8) 0.021(7) -0.000(6) 0.017(7)

loop_
_atom_type_symbol
_atom_type_description
_atom_type_scat_dispersion_real
_atom_type_scat_dispersion_imag
_atom_type_scat_source
C C 0.003 0.002
;

International Tables for Crystallography

(1992, Vol. C, Tables 4.2.6.8 and 6.1.1.4)

;
H H 0.000 0.000
;

International Tables for Crystallography

(1992, Vol. C, Table 6.1.1.4)

;
N N 0.006 0.003
;

International Tables for Crystallography

(1992, Vol. C, Tables 4.2.6.8 and 6.1.1.4)

;
P P 0.102 0.094
;

International Tables for Crystallography

(1992, Vol. C, Tables 4.2.6.8 and 6.1.1.4)

;
Cl Cl 0.148 0.159
;

International Tables for Crystallography

(1992, Vol. C, Tables 4.2.6.8 and 6.1.1.4)

;
Ir Ir -1.444 7.990
;

International Tables for Crystallography

(1992, Vol. C, Tables 4.2.6.8 and 6.1.1.4)

;

loop_
_geom_angle_atom_site_label_1
_geom_angle_atom_site_label_2
_geom_angle_atom_site_label_3
_geom_angle
_geom_angle_publ_flag
_geom_angle_site_symmetry_1
_geom_angle_site_symmetry_2
_geom_angle_site_symmetry_3
P(1) Ir(1) N(1) 87.1(2) yes . . .
P(1) Ir(1) N(3) 88.8(2) yes . . .
P(1) Ir(1) C(3) 100.7(2) yes . . .
P(1) Ir(1) C(4) 107.1(2) yes . . .
P(1) Ir(1) C(5) 141.8(2) yes . . .
P(1) Ir(1) C(6) 163.7(2) yes . . .
P(1) Ir(1) C(7) 126.1(2) yes . . .
N(1) Ir(1) N(3) 73.2(2) yes . . .
N(1) Ir(1) C(3) 151.4(3) yes . . .
N(1) Ir(1) C(4) 113.0(3) yes . . .
N(1) Ir(1) C(5) 93.8(3) yes . . .
N(1) Ir(1) C(6) 108.9(3) yes . . .
N(1) Ir(1) C(7) 146.6(3) yes . . .
N(3) Ir(1) C(3) 133.9(3) yes . . .
N(3) Ir(1) C(4) 162.9(3) yes . . .
N(3) Ir(1) C(5) 128.0(2) yes . . .
N(3) Ir(1) C(6) 98.8(2) yes . . .
N(3) Ir(1) C(7) 101.6(2) yes . . .
C(3) Ir(1) C(4) 38.4(3) yes . . .
C(3) Ir(1) C(5) 63.2(3) yes . . .
C(3) Ir(1) C(6) 63.8(3) yes . . .
C(3) Ir(1) C(7) 37.9(3) yes . . .
C(4) Ir(1) C(5) 38.5(3) yes . . .
C(4) Ir(1) C(6) 64.3(3) yes . . .
C(4) Ir(1) C(7) 64.1(3) yes . . .
C(5) Ir(1) C(6) 37.3(3) yes . . .
C(5) Ir(1) C(7) 62.9(3) yes . . .
C(6) Ir(1) C(7) 38.2(3) yes . . .
P(2) Ir(2) N(1) 89.2(2) yes . . .
P(2) Ir(2) N(3) 85.9(2) yes . . .
P(2) Ir(2) C(13) 98.9(2) yes . . .
P(2) Ir(2) C(14) 120.5(2) yes . . .
P(2) Ir(2) C(15) 159.2(2) yes . . .
P(2) Ir(2) C(16) 145.6(2) yes . . .
P(2) Ir(2) C(17) 109.2(2) yes . . .
N(1) Ir(2) N(3) 72.7(2) yes . . .
N(1) Ir(2) C(13) 134.1(3) yes . . .
N(1) Ir(2) C(14) 100.6(3) yes . . .
N(1) Ir(2) C(15) 96.4(3) yes . . .
N(1) Ir(2) C(16) 124.8(3) yes . . .
N(1) Ir(2) C(17) 160.1(3) yes . . .
N(3) Ir(2) C(13) 152.5(2) yes . . .
N(3) Ir(2) C(14) 153.1(3) yes . . .
N(3) Ir(2) C(15) 114.9(3) yes . . .
N(3) Ir(2) C(16) 98.7(3) yes . . .
N(3) Ir(2) C(17) 114.8(2) yes . . .
C(13) Ir(2) C(14) 37.4(3) yes . . .
C(13) Ir(2) C(15) 63.1(3) yes . . .
C(13) Ir(2) C(16) 62.6(3) yes . . .
C(13) Ir(2) C(17) 38.0(3) yes . . .
C(14) Ir(2) C(15) 38.8(3) yes . . .
C(14) Ir(2) C(16) 63.0(3) yes . . .
C(14) Ir(2) C(17) 64.0(3) yes . . .
C(15) Ir(2) C(16) 36.8(3) yes . . .
C(15) Ir(2) C(17) 63.7(3) yes . . .
C(16) Ir(2) C(17) 38.3(3) yes . . .
Cl(1) Ir(3) N(2) 90.5(2) yes . . .
Cl(1) Ir(3) C(48) 157.5(2) yes . . .
Cl(1) Ir(3) C(49) 163.3(3) yes . . .
Cl(1) Ir(3) C(52) 89.2(3) yes . . .
Cl(1) Ir(3) C(53) 91.3(2) yes . . .
N(2) Ir(3) C(48) 89.7(3) yes . . .
N(2) Ir(3) C(49) 92.1(3) yes . . .
N(2) Ir(3) C(52) 158.4(3) yes . . .
N(2) Ir(3) C(53) 163.1(3) yes . . .
C(48) Ir(3) C(49) 39.1(4) yes . . .
C(48) Ir(3) C(52) 98.7(4) yes . . .
C(48) Ir(3) C(53) 82.3(3) yes . . .
C(49) Ir(3) C(52) 82.4(4) yes . . .
C(49) Ir(3) C(53) 91.1(3) yes . . .
C(52) Ir(3) C(53) 38.4(4) yes . . .
Cl(2) Ir(4) N(4) 89.5(2) yes . . .
Cl(2) Ir(4) C(56) 157.4(3) yes . . .
Cl(2) Ir(4) C(59) 90.7(2) yes . . .
Cl(2) Ir(4) C(60) 88.5(2) yes . . .
Cl(2) Ir(4) C(63) 163.1(2) yes . . .
N(4) Ir(4) C(56) 91.5(3) yes . . .
N(4) Ir(4) C(59) 160.7(3) yes . . .
N(4) Ir(4) C(60) 161.2(3) yes . . .
N(4) Ir(4) C(63) 95.5(3) yes . . .
C(56) Ir(4) C(59) 81.2(3) yes . . .
C(56) Ir(4) C(60) 97.5(3) yes . . .
C(56) Ir(4) C(63) 38.9(4) yes . . .
C(59) Ir(4) C(60) 38.0(4) yes . . .
C(59) Ir(4) C(63) 90.0(3) yes . . .
C(60) Ir(4) C(63) 81.6(3) yes . . .
Ir(1) P(1) C(23) 113.4(2) yes . . .
Ir(1) P(1) C(24) 115.6(3) yes . . .
Ir(1) P(1) C(30) 118.9(3) yes . . .
C(23) P(1) C(24) 100.6(3) yes . . .
C(23) P(1) C(30) 103.5(4) yes . . .
C(24) P(1) C(30) 102.6(4) yes . . .
Ir(2) P(2) C(23) 112.5(3) yes . . .
Ir(2) P(2) C(36) 114.7(3) yes . . .
Ir(2) P(2) C(42) 119.3(3) yes . . .
C(23) P(2) C(36) 99.3(3) yes . . .
C(23) P(2) C(42) 103.9(3) yes . . .
C(36) P(2) C(42) 104.7(4) yes . . .
Ir(1) N(1) Ir(2) 107.6(3) yes . . .
Ir(1) N(1) C(1) 122.1(5) yes . . .
Ir(2) N(1) C(1) 128.8(6) yes . . .
Ir(3) N(2) C(1) 167.3(7) yes . . .
Ir(1) N(3) Ir(2) 106.4(2) yes . . .
Ir(1) N(3) C(2) 124.8(6) yes . . .
Ir(2) N(3) C(2) 126.0(5) yes . . .
Ir(4) N(4) C(2) 160.6(7) yes . . .
N(1) C(1) N(2) 178.9(10) yes . . .
N(3) C(2) N(4) 179.5(6) yes . . .
Ir(1) C(3) C(4) 71.1(5) yes . . .
Ir(1) C(3) C(7) 70.8(5) yes . . .
Ir(1) C(3) C(8) 129.8(7) yes . . .
C(4) C(3) C(7) 108.7(8) yes . . .
C(4) C(3) C(8) 124.7(7) yes . . .
C(7) C(3) C(8) 126.2(9) yes . . .
Ir(1) C(4) C(3) 70.6(5) yes . . .
Ir(1) C(4) C(5) 71.3(4) yes . . .
Ir(1) C(4) C(9) 129.7(6) yes . . .
C(3) C(4) C(5) 105.8(7) yes . . .
C(3) C(4) C(9) 127.2(8) yes . . .
C(5) C(4) C(9) 126.4(8) yes . . .
Ir(1) C(5) C(4) 70.3(5) yes . . .
Ir(1) C(5) C(6) 70.9(5) yes . . .
Ir(1) C(5) C(10) 124.2(6) yes . . .
C(4) C(5) C(6) 109.6(8) yes . . .
C(4) C(5) C(10) 124.5(7) yes . . .
C(6) C(5) C(10) 125.9(8) yes . . .
Ir(1) C(6) C(5) 71.8(5) yes . . .
Ir(1) C(6) C(7) 70.3(5) yes . . .
Ir(1) C(6) C(11) 124.1(6) yes . . .
C(5) C(6) C(7) 107.3(7) yes . . .
C(5) C(6) C(11) 126.6(9) yes . . .
C(7) C(6) C(11) 126.0(8) yes . . .
Ir(1) C(7) C(3) 71.4(5) yes . . .
Ir(1) C(7) C(6) 71.5(5) yes . . .
Ir(1) C(7) C(12) 129.1(7) yes . . .
C(3) C(7) C(6) 108.6(8) yes . . .
C(3) C(7) C(12) 126.4(9) yes . . .
C(6) C(7) C(12) 124.6(8) yes . . .
Ir(2) C(13) C(14) 70.5(5) yes . . .
Ir(2) C(13) C(17) 70.5(4) yes . . .
Ir(2) C(13) C(18) 133.5(6) yes . . .
C(14) C(13) C(17) 109.4(8) yes . . .
C(14) C(13) C(18) 125.8(8) yes . . .
C(17) C(13) C(18) 123.9(8) yes . . .
Ir(2) C(14) C(13) 72.1(5) yes . . .
Ir(2) C(14) C(15) 73.1(5) yes . . .
Ir(2) C(14) C(19) 125.9(6) yes . . .
C(13) C(14) C(15) 108.1(7) yes . . .
C(13) C(14) C(19) 127.7(9) yes . . .
C(15) C(14) C(19) 123.9(9) yes . . .
Ir(2) C(15) C(14) 68.2(5) yes . . .
Ir(2) C(15) C(16) 71.2(5) yes . . .
Ir(2) C(15) C(20) 128.7(6) yes . . .
C(14) C(15) C(16) 106.4(8) yes . . .
C(14) C(15) C(20) 123.9(9) yes . . .
C(16) C(15) C(20) 129.6(9) yes . . .
Ir(2) C(16) C(15) 72.0(5) yes . . .
Ir(2) C(16) C(17) 69.1(4) yes . . .
Ir(2) C(16) C(21) 125.4(6) yes . . .
C(15) C(16) C(17) 109.6(8) yes . . .
C(15) C(16) C(21) 126.8(9) yes . . .
C(17) C(16) C(21) 123.5(8) yes . . .
Ir(2) C(17) C(13) 71.5(4) yes . . .
Ir(2) C(17) C(16) 72.7(4) yes . . .
Ir(2) C(17) C(22) 129.4(6) yes . . .
C(13) C(17) C(16) 106.3(8) yes . . .
C(13) C(17) C(22) 126.4(8) yes . . .
C(16) C(17) C(22) 126.4(8) yes . . .
P(1) C(23) P(2) 117.9(4) yes . . .
P(1) C(24) C(25) 122.4(7) yes . . .
P(1) C(24) C(29) 118.3(6) yes . . .
C(25) C(24) C(29) 119.3(7) yes . . .
C(24) C(25) C(26) 120.9(9) yes . . .
C(25) C(26) C(27) 120.1(9) yes . . .
C(26) C(27) C(28) 120.5(7) yes . . .
C(27) C(28) C(29) 120.3(9) yes . . .
C(24) C(29) C(28) 118.9(8) yes . . .
P(1) C(30) C(31) 120.2(6) yes . . .
P(1) C(30) C(35) 121.1(7) yes . . .
C(31) C(30) C(35) 118.7(8) yes . . .
C(30) C(31) C(32) 121.0(9) yes . . .
C(31) C(32) C(33) 119.1(10) yes . . .
C(32) C(33) C(34) 120.2(9) yes . . .
C(33) C(34) C(35) 121.8(9) yes . . .
C(30) C(35) C(34) 119.2(9) yes . . .
P(2) C(36) C(37) 117.2(7) yes . . .
P(2) C(36) C(41) 122.0(6) yes . . .
C(37) C(36) C(41) 120.6(8) yes . . .
C(36) C(37) C(38) 118.9(9) yes . . .
C(37) C(38) C(39) 120.8(10) yes . . .
C(38) C(39) C(40) 119.1(10) yes . . .
C(39) C(40) C(41) 120.8(10) yes . . .
C(36) C(41) C(40) 119.7(9) yes . . .
P(2) C(42) C(43) 121.0(6) yes . . .
P(2) C(42) C(47) 120.3(7) yes . . .
C(43) C(42) C(47) 118.6(8) yes . . .
C(42) C(43) C(44) 120.7(8) yes . . .
C(43) C(44) C(45) 120.7(10) yes . . .
C(44) C(45) C(46) 120.5(9) yes . . .
C(45) C(46) C(47) 119.6(8) yes . . .
C(42) C(47) C(46) 119.8(9) yes . . .
Ir(3) C(48) C(49) 71.3(6) yes . . .
Ir(3) C(48) C(55) 111.8(7) yes . . .
C(49) C(48) C(55) 124.3(9) yes . . .
Ir(3) C(49) C(48) 69.6(6) yes . . .
Ir(3) C(49) C(50) 112.7(7) yes . . .
C(48) C(49) C(50) 123.5(8) yes . . .
C(49) C(50) C(51) 112.5(9) yes . . .
C(50) C(51) C(52) 112.2(10) yes . . .
Ir(3) C(52) C(51) 111.2(6) yes . . .
Ir(3) C(52) C(53) 71.2(5) yes . . .
C(51) C(52) C(53) 126.0(10) yes . . .
Ir(3) C(53) C(52) 70.4(5) yes . . .
Ir(3) C(53) C(54) 113.5(6) yes . . .
C(52) C(53) C(54) 122.9(10) yes . . .
C(53) C(54) C(55) 112.3(9) yes . . .
C(48) C(55) C(54) 112.1(10) yes . . .
Ir(4) C(56) C(57) 113.1(6) yes . . .
Ir(4) C(56) C(63) 71.7(5) yes . . .
C(57) C(56) C(63) 125.4(8) yes . . .
C(56) C(57) C(58) 111.9(8) yes . . .
C(57) C(58) C(59) 110.5(7) yes . . .
Ir(4) C(59) C(58) 114.3(5) yes . . .
Ir(4) C(59) C(60) 71.4(5) yes . . .
C(58) C(59) C(60) 122.7(9) yes . . .
Ir(4) C(60) C(59) 70.5(5) yes . . .
Ir(4) C(60) C(61) 112.5(5) yes . . .
C(59) C(60) C(61) 125.2(8) yes . . .
C(60) C(61) C(62) 111.1(8) yes . . .
C(61) C(62) C(63) 112.7(8) yes . . .
Ir(4) C(63) C(56) 69.3(5) yes . . .
Ir(4) C(63) C(62) 113.8(5) yes . . .
C(56) C(63) C(62) 122.7(9) yes . . .
Cl(3) C(64) C(65) 113.5(10) yes . . .
Cl(4) C(65) C(64) 112.4(9) yes . . .
C(3) C(8) H(1) 109.5 no . . .
C(3) C(8) H(2) 109.5 no . . .
C(3) C(8) H(3) 109.5 no . . .
H(1) C(8) H(2) 109.5 no . . .
H(1) C(8) H(3) 109.5 no . . .
H(2) C(8) H(3) 109.5 no . . .
C(4) C(9) H(4) 109.5 no . . .
C(4) C(9) H(5) 109.5 no . . .
C(4) C(9) H(6) 109.5 no . . .
H(4) C(9) H(5) 109.5 no . . .
H(4) C(9) H(6) 109.5 no . . .
H(5) C(9) H(6) 109.5 no . . .
C(5) C(10) H(7) 109.5 no . . .
C(5) C(10) H(8) 109.5 no . . .
C(5) C(10) H(9) 109.5 no . . .
H(7) C(10) H(8) 109.5 no . . .
H(7) C(10) H(9) 109.5 no . . .
H(8) C(10) H(9) 109.5 no . . .
C(6) C(11) H(10) 109.5 no . . .
C(6) C(11) H(11) 109.5 no . . .
C(6) C(11) H(12) 109.5 no . . .
H(10) C(11) H(11) 109.5 no . . .
H(10) C(11) H(12) 109.5 no . . .
H(11) C(11) H(12) 109.5 no . . .
C(7) C(12) H(13) 109.5 no . . .
C(7) C(12) H(14) 109.5 no . . .
C(7) C(12) H(15) 109.5 no . . .
H(13) C(12) H(14) 109.5 no . . .
H(13) C(12) H(15) 109.5 no . . .
H(14) C(12) H(15) 109.5 no . . .
C(13) C(18) H(16) 109.5 no . . .
C(13) C(18) H(17) 109.5 no . . .
C(13) C(18) H(18) 109.5 no . . .
H(16) C(18) H(17) 109.5 no . . .
H(16) C(18) H(18) 109.5 no . . .
H(17) C(18) H(18) 109.5 no . . .
C(14) C(19) H(19) 109.5 no . . .
C(14) C(19) H(20) 109.5 no . . .
C(14) C(19) H(21) 109.5 no . . .
H(19) C(19) H(20) 109.5 no . . .
H(19) C(19) H(21) 109.5 no . . .
H(20) C(19) H(21) 109.5 no . . .
C(15) C(20) H(22) 109.5 no . . .
C(15) C(20) H(23) 109.5 no . . .
C(15) C(20) H(24) 109.5 no . . .
H(22) C(20) H(23) 109.5 no . . .
H(22) C(20) H(24) 109.5 no . . .
H(23) C(20) H(24) 109.5 no . . .
C(16) C(21) H(25) 109.5 no . . .
C(16) C(21) H(26) 109.5 no . . .
C(16) C(21) H(27) 109.5 no . . .
H(25) C(21) H(26) 109.5 no . . .
H(25) C(21) H(27) 109.5 no . . .
H(26) C(21) H(27) 109.5 no . . .
C(17) C(22) H(28) 109.5 no . . .
C(17) C(22) H(29) 109.5 no . . .
C(17) C(22) H(30) 109.5 no . . .
H(28) C(22) H(29) 109.5 no . . .
H(28) C(22) H(30) 109.5 no . . .
H(29) C(22) H(30) 109.5 no . . .
P(1) C(23) H(31) 107.8 no . . .
P(1) C(23) H(32) 107.8 no . . .
P(2) C(23) H(31) 107.8 no . . .
P(2) C(23) H(32) 107.8 no . . .
H(31) C(23) H(32) 107.2 no . . .
C(24) C(25) H(33) 119.5 no . . .
C(26) C(25) H(33) 119.5 no . . .
C(25) C(26) H(34) 119.9 no . . .
C(27) C(26) H(34) 119.9 no . . .
C(26) C(27) H(35) 119.8 no . . .
C(28) C(27) H(35) 119.8 no . . .
C(27) C(28) H(36) 119.9 no . . .
C(29) C(28) H(36) 119.9 no . . .
C(24) C(29) H(37) 120.6 no . . .
C(28) C(29) H(37) 120.6 no . . .
C(30) C(31) H(38) 119.5 no . . .
C(32) C(31) H(38) 119.5 no . . .
C(31) C(32) H(39) 120.4 no . . .
C(33) C(32) H(39) 120.4 no . . .
C(32) C(33) H(40) 119.9 no . . .
C(34) C(33) H(40) 119.9 no . . .
C(33) C(34) H(41) 119.1 no . . .
C(35) C(34) H(41) 119.1 no . . .
C(30) C(35) H(42) 120.4 no . . .
C(34) C(35) H(42) 120.4 no . . .
C(36) C(37) H(43) 120.6 no . . .
C(38) C(37) H(43) 120.6 no . . .
C(37) C(38) H(44) 119.6 no . . .
C(39) C(38) H(44) 119.6 no . . .
C(38) C(39) H(45) 120.5 no . . .
C(40) C(39) H(45) 120.5 no . . .
C(39) C(40) H(46) 119.6 no . . .
C(41) C(40) H(46) 119.6 no . . .
C(36) C(41) H(47) 120.2 no . . .
C(40) C(41) H(47) 120.2 no . . .
C(42) C(43) H(48) 119.7 no . . .
C(44) C(43) H(48) 119.7 no . . .
C(43) C(44) H(49) 119.6 no . . .
C(45) C(44) H(49) 119.6 no . . .
C(44) C(45) H(50) 119.8 no . . .
C(46) C(45) H(50) 119.8 no . . .
C(45) C(46) H(51) 120.2 no . . .
C(47) C(46) H(51) 120.2 no . . .
C(42) C(47) H(52) 120.1 no . . .
C(46) C(47) H(52) 120.1 no . . .
Ir(3) C(48) H(53) 86.9 no . . .
C(49) C(48) H(53) 117.8 no . . .
C(55) C(48) H(53) 117.8 no . . .
Ir(3) C(49) H(54) 87.7 no . . .
C(48) C(49) H(54) 118.2 no . . .
C(50) C(49) H(54) 118.3 no . . .
C(49) C(50) H(55) 109.1 no . . .
C(49) C(50) H(56) 109.1 no . . .
C(51) C(50) H(55) 109.1 no . . .
C(51) C(50) H(56) 109.1 no . . .
H(55) C(50) H(56) 107.8 no . . .
C(50) C(51) H(57) 109.2 no . . .
C(50) C(51) H(58) 109.2 no . . .
C(52) C(51) H(57) 109.2 no . . .
C(52) C(51) H(58) 109.2 no . . .
H(57) C(51) H(58) 107.9 no . . .
Ir(3) C(52) H(59) 87.5 no . . .
C(51) C(52) H(59) 117.0 no . . .
C(53) C(52) H(59) 117.0 no . . .
Ir(3) C(53) H(60) 86.2 no . . .
C(52) C(53) H(60) 118.5 no . . .
C(54) C(53) H(60) 118.5 no . . .
C(53) C(54) H(61) 109.1 no . . .
C(53) C(54) H(62) 109.1 no . . .
C(55) C(54) H(61) 109.1 no . . .
C(55) C(54) H(62) 109.1 no . . .
H(61) C(54) H(62) 107.9 no . . .
C(48) C(55) H(63) 109.2 no . . .
C(48) C(55) H(64) 109.2 no . . .
C(54) C(55) H(63) 109.2 no . . .
C(54) C(55) H(64) 109.2 no . . .
H(63) C(55) H(64) 107.9 no . . .
Ir(4) C(56) H(65) 85.1 no . . .
C(57) C(56) H(65) 117.3 no . . .
C(63) C(56) H(65) 117.3 no . . .
C(56) C(57) H(66) 109.2 no . . .
C(56) C(57) H(67) 109.2 no . . .
C(58) C(57) H(66) 109.2 no . . .
C(58) C(57) H(67) 109.2 no . . .
H(66) C(57) H(67) 107.9 no . . .
C(57) C(58) H(68) 109.6 no . . .
C(57) C(58) H(69) 109.6 no . . .
C(59) C(58) H(68) 109.5 no . . .
C(59) C(58) H(69) 109.6 no . . .
H(68) C(58) H(69) 108.1 no . . .
Ir(4) C(59) H(70) 84.4 no . . .
C(58) C(59) H(70) 118.7 no . . .
C(60) C(59) H(70) 118.7 no . . .
Ir(4) C(60) H(71) 86.9 no . . .
C(59) C(60) H(71) 117.4 no . . .
C(61) C(60) H(71) 117.4 no . . .
C(60) C(61) H(72) 109.4 no . . .
C(60) C(61) H(73) 109.4 no . . .
C(62) C(61) H(72) 109.4 no . . .
C(62) C(61) H(73) 109.4 no . . .
H(72) C(61) H(73) 108.0 no . . .
C(61) C(62) H(74) 109.0 no . . .
C(61) C(62) H(75) 109.1 no . . .
C(63) C(62) H(74) 109.1 no . . .
C(63) C(62) H(75) 109.1 no . . .
H(74) C(62) H(75) 107.8 no . . .
Ir(4) C(63) H(76) 87.0 no . . .
C(56) C(63) H(76) 118.6 no . . .
C(62) C(63) H(76) 118.6 no . . .
Cl(3) C(64) H(77) 108.9 no . . .
Cl(3) C(64) H(78) 108.9 no . . .
C(65) C(64) H(77) 108.9 no . . .
C(65) C(64) H(78) 108.9 no . . .
H(77) C(64) H(78) 107.7 no . . .
Cl(4) C(65) H(79) 109.1 no . . .
Cl(4) C(65) H(80) 109.1 no . . .
C(64) C(65) H(79) 109.1 no . . .
C(64) C(65) H(80) 109.1 no . . .
H(79) C(65) H(80) 107.9 no . . .

loop_
_geom_bond_atom_site_label_1
_geom_bond_atom_site_label_2
_geom_bond_distance
_geom_bond_publ_flag
_geom_bond_site_symmetry_1
_geom_bond_site_symmetry_2
Ir(1) P(1) 2.281(2) yes . .
Ir(1) N(1) 2.107(7) yes . .
Ir(1) N(3) 2.120(6) yes . .
Ir(1) C(3) 2.209(9) yes . .
Ir(1) C(4) 2.215(8) yes . .
Ir(1) C(5) 2.229(10) yes . .
Ir(1) C(6) 2.216(10) yes . .
Ir(1) C(7) 2.201(10) yes . .
Ir(2) P(2) 2.269(2) yes . .
Ir(2) N(1) 2.116(6) yes . .
Ir(2) N(3) 2.136(7) yes . .
Ir(2) C(13) 2.208(8) yes . .
Ir(2) C(14) 2.187(9) yes . .
Ir(2) C(15) 2.254(10) yes . .
Ir(2) C(16) 2.243(8) yes . .
Ir(2) C(17) 2.194(7) yes . .
Ir(3) Cl(1) 2.373(2) yes . .
Ir(3) N(2) 2.029(7) yes . .
Ir(3) C(48) 2.097(11) yes . .
Ir(3) C(49) 2.119(10) yes . .
Ir(3) C(52) 2.107(9) yes . .
Ir(3) C(53) 2.117(8) yes . .
Ir(4) Cl(2) 2.355(2) yes . .
Ir(4) N(4) 2.035(6) yes . .
Ir(4) C(56) 2.080(9) yes . .
Ir(4) C(59) 2.102(8) yes . .
Ir(4) C(60) 2.113(8) yes . .
Ir(4) C(63) 2.111(9) yes . .
Cl(3) C(64) 1.764(12) yes . .
Cl(4) C(65) 1.788(16) yes . .
P(1) C(23) 1.849(8) yes . .
P(1) C(24) 1.830(7) yes . .
P(1) C(30) 1.822(9) yes . .
P(2) C(23) 1.831(7) yes . .
P(2) C(36) 1.836(9) yes . .
P(2) C(42) 1.802(9) yes . .
N(1) C(1) 1.257(10) yes . .
N(2) C(1) 1.174(11) yes . .
N(3) C(2) 1.255(10) yes . .
N(4) C(2) 1.186(10) yes . .
C(3) C(4) 1.453(14) yes . .
C(3) C(7) 1.431(12) yes . .
C(3) C(8) 1.505(15) yes . .
C(4) C(5) 1.464(12) yes . .
C(4) C(9) 1.467(11) yes . .
C(5) C(6) 1.422(12) yes . .
C(5) C(10) 1.485(14) yes . .
C(6) C(7) 1.446(14) yes . .
C(6) C(11) 1.488(11) yes . .
C(7) C(12) 1.490(14) yes . .
C(13) C(14) 1.410(13) yes . .
C(13) C(17) 1.434(12) yes . .
C(13) C(18) 1.505(14) yes . .
C(14) C(15) 1.475(14) yes . .
C(14) C(19) 1.493(13) yes . .
C(15) C(16) 1.418(13) yes . .
C(15) C(20) 1.462(16) yes . .
C(16) C(17) 1.454(14) yes . .
C(16) C(21) 1.502(13) yes . .
C(17) C(22) 1.508(13) yes . .
C(24) C(25) 1.390(13) yes . .
C(24) C(29) 1.424(13) yes . .
C(25) C(26) 1.381(11) yes . .
C(26) C(27) 1.392(14) yes . .
C(27) C(28) 1.380(14) yes . .
C(28) C(29) 1.410(11) yes . .
C(30) C(31) 1.397(14) yes . .
C(30) C(35) 1.376(12) yes . .
C(31) C(32) 1.402(15) yes . .
C(32) C(33) 1.368(14) yes . .
C(33) C(34) 1.352(16) yes . .
C(34) C(35) 1.406(13) yes . .
C(36) C(37) 1.387(13) yes . .
C(36) C(41) 1.387(13) yes . .
C(37) C(38) 1.410(14) yes . .
C(38) C(39) 1.374(17) yes . .
C(39) C(40) 1.400(17) yes . .
C(40) C(41) 1.382(14) yes . .
C(42) C(43) 1.406(14) yes . .
C(42) C(47) 1.406(12) yes . .
C(43) C(44) 1.376(14) yes . .
C(44) C(45) 1.378(13) yes . .
C(45) C(46) 1.384(15) yes . .
C(46) C(47) 1.413(14) yes . .
C(48) C(49) 1.409(15) yes . .
C(48) C(55) 1.523(14) yes . .
C(49) C(50) 1.529(16) yes . .
C(50) C(51) 1.537(18) yes . .
C(51) C(52) 1.509(16) yes . .
C(52) C(53) 1.390(15) yes . .
C(53) C(54) 1.521(17) yes . .
C(54) C(55) 1.537(17) yes . .
C(56) C(57) 1.495(15) yes . .
C(56) C(63) 1.396(15) yes . .
C(57) C(58) 1.529(12) yes . .
C(58) C(59) 1.537(14) yes . .
C(59) C(60) 1.373(15) yes . .
C(60) C(61) 1.508(15) yes . .
C(61) C(62) 1.547(12) yes . .
C(62) C(63) 1.521(13) yes . .
C(64) C(65) 1.504(18) yes . .
C(8) H(1) 0.980 no . .
C(8) H(2) 0.980 no . .
C(8) H(3) 0.980 no . .
C(9) H(4) 0.980 no . .
C(9) H(5) 0.980 no . .
C(9) H(6) 0.980 no . .
C(10) H(7) 0.980 no . .
C(10) H(8) 0.980 no . .
C(10) H(9) 0.980 no . .
C(11) H(10) 0.980 no . .
C(11) H(11) 0.980 no . .
C(11) H(12) 0.980 no . .
C(12) H(13) 0.980 no . .
C(12) H(14) 0.980 no . .
C(12) H(15) 0.980 no . .
C(18) H(16) 0.980 no . .
C(18) H(17) 0.980 no . .
C(18) H(18) 0.980 no . .
C(19) H(19) 0.980 no . .
C(19) H(20) 0.980 no . .
C(19) H(21) 0.980 no . .
C(20) H(22) 0.980 no . .
C(20) H(23) 0.980 no . .
C(20) H(24) 0.980 no . .
C(21) H(25) 0.980 no . .
C(21) H(26) 0.980 no . .
C(21) H(27) 0.980 no . .
C(22) H(28) 0.980 no . .
C(22) H(29) 0.980 no . .
C(22) H(30) 0.980 no . .
C(23) H(31) 0.990 no . .
C(23) H(32) 0.990 no . .
C(25) H(33) 0.950 no . .
C(26) H(34) 0.950 no . .
C(27) H(35) 0.950 no . .
C(28) H(36) 0.950 no . .
C(29) H(37) 0.950 no . .
C(31) H(38) 0.950 no . .
C(32) H(39) 0.950 no . .
C(33) H(40) 0.950 no . .
C(34) H(41) 0.950 no . .
C(35) H(42) 0.950 no . .
C(37) H(43) 0.950 no . .
C(38) H(44) 0.950 no . .
C(39) H(45) 0.950 no . .
C(40) H(46) 0.950 no . .
C(41) H(47) 0.950 no . .
C(43) H(48) 0.950 no . .
C(44) H(49) 0.950 no . .
C(45) H(50) 0.950 no . .
C(46) H(51) 0.950 no . .
C(47) H(52) 0.950 no . .
C(48) H(53) 0.950 no . .
C(49) H(54) 0.950 no . .
C(50) H(55) 0.990 no . .
C(50) H(56) 0.990 no . .
C(51) H(57) 0.990 no . .
C(51) H(58) 0.990 no . .
C(52) H(59) 0.950 no . .
C(53) H(60) 0.950 no . .
C(54) H(61) 0.990 no . .
C(54) H(62) 0.990 no . .
C(55) H(63) 0.990 no . .
C(55) H(64) 0.990 no . .
C(56) H(65) 0.950 no . .
C(57) H(66) 0.990 no . .
C(57) H(67) 0.990 no . .
C(58) H(68) 0.990 no . .
C(58) H(69) 0.990 no . .
C(59) H(70) 0.950 no . .
C(60) H(71) 0.950 no . .
C(61) H(72) 0.990 no . .
C(61) H(73) 0.990 no . .
C(62) H(74) 0.990 no . .
C(62) H(75) 0.990 no . .
C(63) H(76) 0.950 no . .
C(64) H(77) 0.990 no . .
C(64) H(78) 0.990 no . .
C(65) H(79) 0.990 no . .
C(65) H(80) 0.990 no . .

loop_
_geom_torsion_atom_site_label_1
_geom_torsion_atom_site_label_2
_geom_torsion_atom_site_label_3
_geom_torsion_atom_site_label_4
_geom_torsion
_geom_torsion_publ_flag
_geom_torsion_site_symmetry_1
_geom_torsion_site_symmetry_2
_geom_torsion_site_symmetry_3
_geom_torsion_site_symmetry_4
P(1) Ir(1) N(1) Ir(2) -88.8(3) ? . . . .
P(1) Ir(1) N(1) C(1) 78.5(7) ? . . . .
N(1) Ir(1) P(1) C(23) 15.6(3) ? . . . .
N(1) Ir(1) P(1) C(24) -99.8(3) ? . . . .
N(1) Ir(1) P(1) C(30) 137.5(3) ? . . . .
P(1) Ir(1) N(3) Ir(2) 86.5(2) ? . . . .
P(1) Ir(1) N(3) C(2) -111.1(7) ? . . . .
N(3) Ir(1) P(1) C(23) -57.6(3) ? . . . .
N(3) Ir(1) P(1) C(24) -173.1(4) ? . . . .
N(3) Ir(1) P(1) C(30) 64.2(3) ? . . . .
P(1) Ir(1) C(3) C(4) -104.1(5) ? . . . .
P(1) Ir(1) C(3) C(7) 137.3(5) ? . . . .
P(1) Ir(1) C(3) C(8) 15.8(8) ? . . . .
C(3) Ir(1) P(1) C(23) 167.9(3) ? . . . .
C(3) Ir(1) P(1) C(24) 52.4(4) ? . . . .
C(3) Ir(1) P(1) C(30) -70.3(3) ? . . . .
P(1) Ir(1) C(4) C(3) 85.6(5) ? . . . .
P(1) Ir(1) C(4) C(5) -159.3(4) ? . . . .
P(1) Ir(1) C(4) C(9) -37.2(9) ? . . . .
C(4) Ir(1) P(1) C(23) 128.9(3) ? . . . .
C(4) Ir(1) P(1) C(24) 13.4(4) ? . . . .
C(4) Ir(1) P(1) C(30) -109.3(3) ? . . . .
P(1) Ir(1) C(5) C(4) 33.1(7) ? . . . .
P(1) Ir(1) C(5) C(6) 153.2(4) ? . . . .
P(1) Ir(1) C(5) C(10) -85.8(7) ? . . . .
C(5) Ir(1) P(1) C(23) 108.0(4) ? . . . .
C(5) Ir(1) P(1) C(24) -7.5(5) ? . . . .
C(5) Ir(1) P(1) C(30) -130.1(4) ? . . . .
P(1) Ir(1) C(6) C(5) -97.7(9) ? . . . .
P(1) Ir(1) C(6) C(7) 19.0(10) ? . . . .
P(1) Ir(1) C(6) C(11) 139.8(7) ? . . . .
C(6) Ir(1) P(1) C(23) -175.6(8) ? . . . .
C(6) Ir(1) P(1) C(24) 68.9(8) ? . . . .
C(6) Ir(1) P(1) C(30) -53.7(8) ? . . . .
P(1) Ir(1) C(7) C(3) -55.6(6) ? . . . .
P(1) Ir(1) C(7) C(6) -173.5(3) ? . . . .
P(1) Ir(1) C(7) C(12) 66.6(9) ? . . . .
C(7) Ir(1) P(1) C(23) -161.1(3) ? . . . .
C(7) Ir(1) P(1) C(24) 83.4(4) ? . . . .
C(7) Ir(1) P(1) C(30) -39.3(4) ? . . . .
N(1) Ir(1) N(3) Ir(2) -0.8(3) ? . . . .
N(1) Ir(1) N(3) C(2) 161.5(8) ? . . . .
N(3) Ir(1) N(1) Ir(2) 0.8(3) ? . . . .
N(3) Ir(1) N(1) C(1) 168.1(8) ? . . . .
N(1) Ir(1) C(3) C(4) -0.4(5) ? . . . .
N(1) Ir(1) C(3) C(7) -119.0(7) ? . . . .
N(1) Ir(1) C(3) C(8) 119.5(9) ? . . . .
C(3) Ir(1) N(1) Ir(2) 164.1(5) ? . . . .
C(3) Ir(1) N(1) C(1) -28.5(12) ? . . . .
N(1) Ir(1) C(4) C(3) 179.8(2) ? . . . .
N(1) Ir(1) C(4) C(5) -65.1(5) ? . . . .
N(1) Ir(1) C(4) C(9) 57.0(9) ? . . . .
C(4) Ir(1) N(1) Ir(2) 163.9(3) ? . . . .
C(4) Ir(1) N(1) C(1) -28.8(8) ? . . . .
N(1) Ir(1) C(5) C(4) 123.2(5) ? . . . .
N(1) Ir(1) C(5) C(6) -116.7(5) ? . . . .
N(1) Ir(1) C(5) C(10) 4.3(7) ? . . . .
C(5) Ir(1) N(1) Ir(2) 129.4(3) ? . . . .
C(5) Ir(1) N(1) C(1) -63.2(8) ? . . . .
N(1) Ir(1) C(6) C(5) 70.4(5) ? . . . .
N(1) Ir(1) C(6) C(7) -172.8(4) ? . . . .
N(1) Ir(1) C(6) C(11) -52.0(8) ? . . . .
C(6) Ir(1) N(1) Ir(2) 94.5(3) ? . . . .
C(6) Ir(1) N(1) C(1) -98.1(7) ? . . . .
N(1) Ir(1) C(7) C(3) 130.3(6) ? . . . .
N(1) Ir(1) C(7) C(6) 12.4(7) ? . . . .
N(1) Ir(1) C(7) C(12) -107.5(10) ? . . . .
C(7) Ir(1) N(1) Ir(2) 86.4(6) ? . . . .
C(7) Ir(1) N(1) C(1) -106.2(8) ? . . . .
N(3) Ir(1) C(3) C(4) 157.2(4) ? . . . .
N(3) Ir(1) C(3) C(7) 38.6(8) ? . . . .
N(3) Ir(1) C(3) C(8) -82.9(9) ? . . . .
C(3) Ir(1) N(3) Ir(2) -169.8(4) ? . . . .
C(3) Ir(1) N(3) C(2) -7.5(10) ? . . . .
N(3) Ir(1) C(4) C(3) -71.9(12) ? . . . .
N(3) Ir(1) C(4) C(5) 43.2(12) ? . . . .
N(3) Ir(1) C(4) C(9) 165.3(9) ? . . . .
C(4) Ir(1) N(3) Ir(2) -114.9(10) ? . . . .
C(4) Ir(1) N(3) C(2) 47.4(15) ? . . . .
N(3) Ir(1) C(5) C(4) -165.2(4) ? . . . .
N(3) Ir(1) C(5) C(6) -45.2(6) ? . . . .
N(3) Ir(1) C(5) C(10) 75.8(7) ? . . . .
C(5) Ir(1) N(3) Ir(2) -82.3(4) ? . . . .
C(5) Ir(1) N(3) C(2) 80.1(8) ? . . . .
N(3) Ir(1) C(6) C(5) 145.6(5) ? . . . .
N(3) Ir(1) C(6) C(7) -97.7(4) ? . . . .
N(3) Ir(1) C(6) C(11) 23.1(8) ? . . . .
C(6) Ir(1) N(3) Ir(2) -108.0(3) ? . . . .
C(6) Ir(1) N(3) C(2) 54.3(8) ? . . . .
N(3) Ir(1) C(7) C(3) -152.6(6) ? . . . .
N(3) Ir(1) C(7) C(6) 89.4(4) ? . . . .
N(3) Ir(1) C(7) C(12) -30.5(9) ? . . . .
C(7) Ir(1) N(3) Ir(2) -146.8(3) ? . . . .
C(7) Ir(1) N(3) C(2) 15.6(8) ? . . . .
C(3) Ir(1) C(4) C(5) 115.1(7) ? . . . .
C(3) Ir(1) C(4) C(9) -122.8(11) ? . . . .
C(4) Ir(1) C(3) C(7) -118.6(8) ? . . . .
C(4) Ir(1) C(3) C(8) 119.9(10) ? . . . .
C(3) Ir(1) C(5) C(4) -39.0(5) ? . . . .
C(3) Ir(1) C(5) C(6) 81.1(5) ? . . . .
C(3) Ir(1) C(5) C(10) -158.0(8) ? . . . .
C(5) Ir(1) C(3) C(4) 39.1(5) ? . . . .
C(5) Ir(1) C(3) C(7) -79.4(6) ? . . . .
C(5) Ir(1) C(3) C(8) 159.0(9) ? . . . .
C(3) Ir(1) C(6) C(5) -79.6(5) ? . . . .
C(3) Ir(1) C(6) C(7) 37.2(4) ? . . . .
C(3) Ir(1) C(6) C(11) 158.0(9) ? . . . .
C(6) Ir(1) C(3) C(4) 81.0(5) ? . . . .
C(6) Ir(1) C(3) C(7) -37.6(5) ? . . . .
C(6) Ir(1) C(3) C(8) -159.1(9) ? . . . .
C(3) Ir(1) C(7) C(6) -117.9(8) ? . . . .
C(3) Ir(1) C(7) C(12) 122.2(12) ? . . . .
C(7) Ir(1) C(3) C(4) 118.6(8) ? . . . .
C(7) Ir(1) C(3) C(8) -121.6(11) ? . . . .
C(4) Ir(1) C(5) C(6) 120.1(7) ? . . . .
C(4) Ir(1) C(5) C(10) -118.9(9) ? . . . .
C(5) Ir(1) C(4) C(3) -115.1(7) ? . . . .
C(5) Ir(1) C(4) C(9) 122.1(11) ? . . . .
C(4) Ir(1) C(6) C(5) -36.7(5) ? . . . .
C(4) Ir(1) C(6) C(7) 80.1(5) ? . . . .
C(4) Ir(1) C(6) C(11) -159.1(9) ? . . . .
C(6) Ir(1) C(4) C(3) -79.5(5) ? . . . .
C(6) Ir(1) C(4) C(5) 35.6(5) ? . . . .
C(6) Ir(1) C(4) C(9) 157.7(10) ? . . . .
C(4) Ir(1) C(7) C(3) 37.3(6) ? . . . .
C(4) Ir(1) C(7) C(6) -80.6(5) ? . . . .
C(4) Ir(1) C(7) C(12) 159.5(10) ? . . . .
C(7) Ir(1) C(4) C(3) -36.8(5) ? . . . .
C(7) Ir(1) C(4) C(5) 78.2(5) ? . . . .
C(7) Ir(1) C(4) C(9) -159.6(10) ? . . . .
C(5) Ir(1) C(6) C(7) 116.8(7) ? . . . .
C(5) Ir(1) C(6) C(11) -122.4(11) ? . . . .
C(6) Ir(1) C(5) C(4) -120.1(7) ? . . . .
C(6) Ir(1) C(5) C(10) 121.0(9) ? . . . .
C(5) Ir(1) C(7) C(3) 80.5(6) ? . . . .
C(5) Ir(1) C(7) C(6) -37.4(4) ? . . . .
C(5) Ir(1) C(7) C(12) -157.3(10) ? . . . .
C(7) Ir(1) C(5) C(4) -81.7(5) ? . . . .
C(7) Ir(1) C(5) C(6) 38.4(5) ? . . . .
C(7) Ir(1) C(5) C(10) 159.3(7) ? . . . .
C(6) Ir(1) C(7) C(3) 117.9(8) ? . . . .
C(6) Ir(1) C(7) C(12) -119.9(10) ? . . . .
C(7) Ir(1) C(6) C(5) -116.8(7) ? . . . .
C(7) Ir(1) C(6) C(11) 120.8(10) ? . . . .
P(2) Ir(2) N(1) Ir(1) 85.1(3) ? . . . .
P(2) Ir(2) N(1) C(1) -81.1(8) ? . . . .
N(1) Ir(2) P(2) C(23) -7.2(3) ? . . . .
N(1) Ir(2) P(2) C(36) 105.3(3) ? . . . .
N(1) Ir(2) P(2) C(42) -129.3(3) ? . . . .
P(2) Ir(2) N(3) Ir(1) -89.7(2) ? . . . .
P(2) Ir(2) N(3) C(2) 108.3(8) ? . . . .
N(3) Ir(2) P(2) C(23) 65.5(3) ? . . . .
N(3) Ir(2) P(2) C(36) 178.0(3) ? . . . .
N(3) Ir(2) P(2) C(42) -56.6(3) ? . . . .
P(2) Ir(2) C(13) C(14) 130.0(4) ? . . . .
P(2) Ir(2) C(13) C(17) -110.0(5) ? . . . .
P(2) Ir(2) C(13) C(18) 8.7(9) ? . . . .
C(13) Ir(2) P(2) C(23) -141.8(3) ? . . . .
C(13) Ir(2) P(2) C(36) -29.3(3) ? . . . .
C(13) Ir(2) P(2) C(42) 96.1(3) ? . . . .
P(2) Ir(2) C(14) C(13) -61.5(5) ? . . . .
P(2) Ir(2) C(14) C(15) -177.5(4) ? . . . .
P(2) Ir(2) C(14) C(19) 62.5(9) ? . . . .
C(14) Ir(2) P(2) C(23) -109.1(3) ? . . . .
C(14) Ir(2) P(2) C(36) 3.4(3) ? . . . .
C(14) Ir(2) P(2) C(42) 128.8(3) ? . . . .
P(2) Ir(2) C(15) C(14) 6.1(9) ? . . . .
P(2) Ir(2) C(15) C(16) -111.1(7) ? . . . .
P(2) Ir(2) C(15) C(20) 122.8(8) ? . . . .
C(15) Ir(2) P(2) C(23) -113.5(7) ? . . . .
C(15) Ir(2) P(2) C(36) -1.0(7) ? . . . .
C(15) Ir(2) P(2) C(42) 124.4(7) ? . . . .
P(2) Ir(2) C(16) C(15) 144.1(4) ? . . . .
P(2) Ir(2) C(16) C(17) 24.0(7) ? . . . .
P(2) Ir(2) C(16) C(21) -93.0(9) ? . . . .
C(16) Ir(2) P(2) C(23) 164.9(5) ? . . . .
C(16) Ir(2) P(2) C(36) -82.6(5) ? . . . .
C(16) Ir(2) P(2) C(42) 42.8(5) ? . . . .
P(2) Ir(2) C(17) C(13) 79.6(5) ? . . . .
P(2) Ir(2) C(17) C(16) -166.0(4) ? . . . .
P(2) Ir(2) C(17) C(22) -42.7(9) ? . . . .
C(17) Ir(2) P(2) C(23) -179.6(3) ? . . . .
C(17) Ir(2) P(2) C(36) -67.1(3) ? . . . .
C(17) Ir(2) P(2) C(42) 58.3(4) ? . . . .
N(1) Ir(2) N(3) Ir(1) 0.8(3) ? . . . .
N(1) Ir(2) N(3) C(2) -161.3(8) ? . . . .
N(3) Ir(2) N(1) Ir(1) -0.8(3) ? . . . .
N(3) Ir(2) N(1) C(1) -167.0(9) ? . . . .
N(1) Ir(2) C(13) C(14) 32.4(7) ? . . . .
N(1) Ir(2) C(13) C(17) 152.5(5) ? . . . .
N(1) Ir(2) C(13) C(18) -88.8(10) ? . . . .
C(13) Ir(2) N(1) Ir(1) -173.3(3) ? . . . .
C(13) Ir(2) N(1) C(1) 20.5(10) ? . . . .
N(1) Ir(2) C(14) C(13) -156.9(4) ? . . . .
N(1) Ir(2) C(14) C(15) 87.1(5) ? . . . .
N(1) Ir(2) C(14) C(19) -32.9(9) ? . . . .
C(14) Ir(2) N(1) Ir(1) -153.9(3) ? . . . .
C(14) Ir(2) N(1) C(1) 39.8(9) ? . . . .
N(1) Ir(2) C(15) C(14) -98.9(4) ? . . . .
N(1) Ir(2) C(15) C(16) 143.9(5) ? . . . .
N(1) Ir(2) C(15) C(20) 17.8(9) ? . . . .
C(15) Ir(2) N(1) Ir(1) -115.0(3) ? . . . .
C(15) Ir(2) N(1) C(1) 78.8(8) ? . . . .
N(1) Ir(2) C(16) C(15) -45.5(6) ? . . . .
N(1) Ir(2) C(16) C(17) -165.6(4) ? . . . .
N(1) Ir(2) C(16) C(21) 77.4(9) ? . . . .
C(16) Ir(2) N(1) Ir(1) -89.5(4) ? . . . .
C(16) Ir(2) N(1) C(1) 104.2(8) ? . . . .
N(1) Ir(2) C(17) C(13) -77.6(11) ? . . . .
N(1) Ir(2) C(17) C(16) 36.9(11) ? . . . .
N(1) Ir(2) C(17) C(22) 160.1(8) ? . . . .
C(17) Ir(2) N(1) Ir(1) -116.5(8) ? . . . .
C(17) Ir(2) N(1) C(1) 77.3(13) ? . . . .
N(3) Ir(2) C(13) C(14) -131.9(7) ? . . . .
N(3) Ir(2) C(13) C(17) -11.9(10) ? . . . .
N(3) Ir(2) C(13) C(18) 106.8(9) ? . . . .
C(13) Ir(2) N(3) Ir(1) 169.1(5) ? . . . .
C(13) Ir(2) N(3) C(2) 7.0(12) ? . . . .
N(3) Ir(2) C(14) C(13) 130.5(6) ? . . . .
N(3) Ir(2) C(14) C(15) 14.5(8) ? . . . .
N(3) Ir(2) C(14) C(19) -105.5(9) ? . . . .
C(14) Ir(2) N(3) Ir(1) 80.0(6) ? . . . .
C(14) Ir(2) N(3) C(2) -82.1(10) ? . . . .
N(3) Ir(2) C(15) C(14) -172.8(4) ? . . . .
N(3) Ir(2) C(15) C(16) 70.0(5) ? . . . .
N(3) Ir(2) C(15) C(20) -56.1(9) ? . . . .
C(15) Ir(2) N(3) Ir(1) 89.9(3) ? . . . .
C(15) Ir(2) N(3) C(2) -72.1(8) ? . . . .
N(3) Ir(2) C(16) C(15) -120.4(5) ? . . . .
N(3) Ir(2) C(16) C(17) 119.4(5) ? . . . .
N(3) Ir(2) C(16) C(21) 2.5(9) ? . . . .
C(16) Ir(2) N(3) Ir(1) 124.6(3) ? . . . .
C(16) Ir(2) N(3) C(2) -37.5(8) ? . . . .
N(3) Ir(2) C(17) C(13) 174.0(5) ? . . . .
N(3) Ir(2) C(17) C(16) -71.5(6) ? . . . .
N(3) Ir(2) C(17) C(22) 51.7(9) ? . . . .
C(17) Ir(2) N(3) Ir(1) 161.1(3) ? . . . .
C(17) Ir(2) N(3) C(2) -1.0(9) ? . . . .
C(13) Ir(2) C(14) C(15) -116.0(6) ? . . . .
C(13) Ir(2) C(14) C(19) 124.0(11) ? . . . .
C(14) Ir(2) C(13) C(17) 120.0(8) ? . . . .
C(14) Ir(2) C(13) C(18) -121.3(10) ? . . . .
C(13) Ir(2) C(15) C(14) 37.8(4) ? . . . .
C(13) Ir(2) C(15) C(16) -79.4(5) ? . . . .
C(13) Ir(2) C(15) C(20) 154.5(10) ? . . . .
C(15) Ir(2) C(13) C(14) -39.1(5) ? . . . .
C(15) Ir(2) C(13) C(17) 80.9(6) ? . . . .
C(15) Ir(2) C(13) C(18) -160.4(10) ? . . . .
C(13) Ir(2) C(16) C(15) 81.0(6) ? . . . .
C(13) Ir(2) C(16) C(17) -39.2(5) ? . . . .
C(13) Ir(2) C(16) C(21) -156.2(10) ? . . . .
C(16) Ir(2) C(13) C(14) -80.6(5) ? . . . .
C(16) Ir(2) C(13) C(17) 39.4(5) ? . . . .
C(16) Ir(2) C(13) C(18) 158.1(10) ? . . . .
C(13) Ir(2) C(17) C(16) 114.5(8) ? . . . .
C(13) Ir(2) C(17) C(22) -122.3(11) ? . . . .
C(17) Ir(2) C(13) C(14) -120.0(8) ? . . . .
C(17) Ir(2) C(13) C(18) 118.7(11) ? . . . .
C(14) Ir(2) C(15) C(16) -117.2(7) ? . . . .
C(14) Ir(2) C(15) C(20) 116.7(10) ? . . . .
C(15) Ir(2) C(14) C(13) 116.0(6) ? . . . .
C(15) Ir(2) C(14) C(19) -120.0(10) ? . . . .
C(14) Ir(2) C(16) C(15) 38.7(5) ? . . . .
C(14) Ir(2) C(16) C(17) -81.5(5) ? . . . .
C(14) Ir(2) C(16) C(21) 161.6(10) ? . . . .
C(16) Ir(2) C(14) C(13) 79.3(5) ? . . . .
C(16) Ir(2) C(14) C(15) -36.7(5) ? . . . .
C(16) Ir(2) C(14) C(19) -156.6(10) ? . . . .
C(14) Ir(2) C(17) C(13) -35.8(5) ? . . . .
C(14) Ir(2) C(17) C(16) 78.6(6) ? . . . .
C(14) Ir(2) C(17) C(22) -158.1(10) ? . . . .
C(17) Ir(2) C(14) C(13) 36.4(5) ? . . . .
C(17) Ir(2) C(14) C(15) -79.6(5) ? . . . .
C(17) Ir(2) C(14) C(19) 160.4(10) ? . . . .
C(15) Ir(2) C(16) C(17) -120.1(7) ? . . . .
C(15) Ir(2) C(16) C(21) 122.9(11) ? . . . .
C(16) Ir(2) C(15) C(14) 117.2(7) ? . . . .
C(16) Ir(2) C(15) C(20) -126.1(11) ? . . . .
C(15) Ir(2) C(17) C(13) -79.2(6) ? . . . .
C(15) Ir(2) C(17) C(16) 35.3(5) ? . . . .
C(15) Ir(2) C(17) C(22) 158.5(10) ? . . . .
C(17) Ir(2) C(15) C(14) 80.5(5) ? . . . .
C(17) Ir(2) C(15) C(16) -36.7(5) ? . . . .
C(17) Ir(2) C(15) C(20) -162.8(10) ? . . . .
C(16) Ir(2) C(17) C(13) -114.5(8) ? . . . .
C(16) Ir(2) C(17) C(22) 123.2(11) ? . . . .
C(17) Ir(2) C(16) C(15) 120.1(7) ? . . . .
C(17) Ir(2) C(16) C(21) -117.0(11) ? . . . .
Cl(1) Ir(3) N(2) C(1) 74(3) ? . . . .
Cl(1) Ir(3) C(48) C(49) 175.9(5) ? . . . .
Cl(1) Ir(3) C(48) C(55) 55.5(12) ? . . . .
Cl(1) Ir(3) C(49) C(48) -174.5(6) ? . . . .
Cl(1) Ir(3) C(49) C(50) -55.7(12) ? . . . .
Cl(1) Ir(3) C(52) C(51) 144.7(8) ? . . . .
Cl(1) Ir(3) C(52) C(53) -93.1(6) ? . . . .
Cl(1) Ir(3) C(53) C(52) 87.1(6) ? . . . .
Cl(1) Ir(3) C(53) C(54) -154.6(7) ? . . . .
N(2) Ir(3) C(48) C(49) -93.6(5) ? . . . .
N(2) Ir(3) C(48) C(55) 146.0(8) ? . . . .
C(48) Ir(3) N(2) C(1) -83(3) ? . . . .
N(2) Ir(3) C(49) C(48) 87.0(5) ? . . . .
N(2) Ir(3) C(49) C(50) -154.1(7) ? . . . .
C(49) Ir(3) N(2) C(1) -122(3) ? . . . .
N(2) Ir(3) C(52) C(51) 55.4(15) ? . . . .
N(2) Ir(3) C(52) C(53) 177.6(9) ? . . . .
C(52) Ir(3) N(2) C(1) 163(3) ? . . . .
N(2) Ir(3) C(53) C(52) -177.0(11) ? . . . .
N(2) Ir(3) C(53) C(54) -58.7(16) ? . . . .
C(53) Ir(3) N(2) C(1) -22(4) ? . . . .
C(48) Ir(3) C(49) C(50) 118.9(9) ? . . . .
C(49) Ir(3) C(48) C(55) -120.4(10) ? . . . .
C(48) Ir(3) C(52) C(51) -56.5(8) ? . . . .
C(48) Ir(3) C(52) C(53) 65.8(6) ? . . . .
C(52) Ir(3) C(48) C(49) 66.4(5) ? . . . .
C(52) Ir(3) C(48) C(55) -54.0(8) ? . . . .
C(48) Ir(3) C(53) C(52) -114.6(7) ? . . . .
C(48) Ir(3) C(53) C(54) 3.8(8) ? . . . .
C(53) Ir(3) C(48) C(49) 101.3(5) ? . . . .
C(53) Ir(3) C(48) C(55) -19.1(8) ? . . . .
C(49) Ir(3) C(52) C(51) -20.8(8) ? . . . .
C(49) Ir(3) C(52) C(53) 101.4(6) ? . . . .
C(52) Ir(3) C(49) C(48) -113.9(5) ? . . . .
C(52) Ir(3) C(49) C(50) 4.9(7) ? . . . .
C(49) Ir(3) C(53) C(52) -76.4(7) ? . . . .
C(49) Ir(3) C(53) C(54) 41.9(8) ? . . . .
C(53) Ir(3) C(49) C(48) -76.4(5) ? . . . .
C(53) Ir(3) C(49) C(50) 42.5(8) ? . . . .
C(52) Ir(3) C(53) C(54) 118.3(10) ? . . . .
C(53) Ir(3) C(52) C(51) -122.2(11) ? . . . .
Cl(2) Ir(4) N(4) C(2) 77.3(19) ? . . . .
Cl(2) Ir(4) C(56) C(57) 49.6(11) ? . . . .
Cl(2) Ir(4) C(56) C(63) 171.0(5) ? . . . .
Cl(2) Ir(4) C(59) C(58) -155.1(7) ? . . . .
Cl(2) Ir(4) C(59) C(60) 86.7(5) ? . . . .
Cl(2) Ir(4) C(60) C(59) -93.0(5) ? . . . .
Cl(2) Ir(4) C(60) C(61) 146.0(7) ? . . . .
Cl(2) Ir(4) C(63) C(56) -168.1(7) ? . . . .
Cl(2) Ir(4) C(63) C(62) -50.4(14) ? . . . .
N(4) Ir(4) C(56) C(57) 141.7(7) ? . . . .
N(4) Ir(4) C(56) C(63) -96.9(5) ? . . . .
C(56) Ir(4) N(4) C(2) -80.2(19) ? . . . .
N(4) Ir(4) C(59) C(58) -64.7(13) ? . . . .
N(4) Ir(4) C(59) C(60) 177.0(8) ? . . . .
C(59) Ir(4) N(4) C(2) -13(2) ? . . . .
N(4) Ir(4) C(60) C(59) -176.9(8) ? . . . .
N(4) Ir(4) C(60) C(61) 62.1(13) ? . . . .
C(60) Ir(4) N(4) C(2) 161.0(17) ? . . . .
N(4) Ir(4) C(63) C(56) 85.5(5) ? . . . .
N(4) Ir(4) C(63) C(62) -156.7(7) ? . . . .
C(63) Ir(4) N(4) C(2) -119.0(19) ? . . . .
C(56) Ir(4) C(59) C(58) 3.8(7) ? . . . .
C(56) Ir(4) C(59) C(60) -114.4(6) ? . . . .
C(59) Ir(4) C(56) C(57) -20.4(7) ? . . . .
C(59) Ir(4) C(56) C(63) 101.0(5) ? . . . .
C(56) Ir(4) C(60) C(59) 65.2(6) ? . . . .
C(56) Ir(4) C(60) C(61) -55.8(8) ? . . . .
C(60) Ir(4) C(56) C(57) -54.9(7) ? . . . .
C(60) Ir(4) C(56) C(63) 66.6(5) ? . . . .
C(56) Ir(4) C(63) C(62) 117.7(9) ? . . . .
C(63) Ir(4) C(56) C(57) -121.4(9) ? . . . .
C(59) Ir(4) C(60) C(61) -121.0(9) ? . . . .
C(60) Ir(4) C(59) C(58) 118.2(9) ? . . . .
C(59) Ir(4) C(63) C(56) -75.9(5) ? . . . .
C(59) Ir(4) C(63) C(62) 41.8(7) ? . . . .
C(63) Ir(4) C(59) C(58) 41.9(7) ? . . . .
C(63) Ir(4) C(59) C(60) -76.4(5) ? . . . .
C(60) Ir(4) C(63) C(56) -113.2(5) ? . . . .
C(60) Ir(4) C(63) C(62) 4.6(7) ? . . . .
C(63) Ir(4) C(60) C(59) 100.8(6) ? . . . .
C(63) Ir(4) C(60) C(61) -20.2(7) ? . . . .
Ir(1) P(1) C(23) P(2) 51.6(5) ? . . . .
Ir(1) P(1) C(24) C(25) -110.8(8) ? . . . .
Ir(1) P(1) C(24) C(29) 69.9(8) ? . . . .
Ir(1) P(1) C(30) C(31) -178.5(5) ? . . . .
Ir(1) P(1) C(30) C(35) 1.9(7) ? . . . .
C(23) P(1) C(24) C(25) 126.7(8) ? . . . .
C(23) P(1) C(24) C(29) -52.6(8) ? . . . .
C(24) P(1) C(23) P(2) 175.7(5) ? . . . .
C(23) P(1) C(30) C(31) -51.8(7) ? . . . .
C(23) P(1) C(30) C(35) 128.6(6) ? . . . .
C(30) P(1) C(23) P(2) -78.5(5) ? . . . .
C(24) P(1) C(30) C(31) 52.5(7) ? . . . .
C(24) P(1) C(30) C(35) -127.1(7) ? . . . .
C(30) P(1) C(24) C(25) 20.2(9) ? . . . .
C(30) P(1) C(24) C(29) -159.1(7) ? . . . .
Ir(2) P(2) C(23) P(1) -56.6(5) ? . . . .
Ir(2) P(2) C(36) C(37) -62.8(6) ? . . . .
Ir(2) P(2) C(36) C(41) 112.4(7) ? . . . .
Ir(2) P(2) C(42) C(43) 178.2(5) ? . . . .
Ir(2) P(2) C(42) C(47) 1.1(7) ? . . . .
C(23) P(2) C(36) C(37) 57.3(7) ? . . . .
C(23) P(2) C(36) C(41) -127.5(7) ? . . . .
C(36) P(2) C(23) P(1) -178.4(5) ? . . . .
C(23) P(2) C(42) C(43) 52.0(7) ? . . . .
C(23) P(2) C(42) C(47) -125.1(7) ? . . . .
C(42) P(2) C(23) P(1) 73.8(6) ? . . . .
C(36) P(2) C(42) C(43) -51.7(7) ? . . . .
C(36) P(2) C(42) C(47) 131.2(7) ? . . . .
C(42) P(2) C(36) C(37) 164.4(6) ? . . . .
C(42) P(2) C(36) C(41) -20.3(8) ? . . . .
Ir(1) N(1) C(1) N(2) -82(44) ? . . . .
Ir(2) N(1) C(1) N(2) 82(44) ? . . . .
Ir(3) N(2) C(1) N(1) 52(46) ? . . . .
Ir(1) N(3) C(2) N(4) -159(168) ? . . . .
Ir(2) N(3) C(2) N(4) 0(180) ? . . . .
Ir(4) N(4) C(2) N(3) -77(110) ? . . . .
Ir(1) C(3) C(4) C(5) -63.0(6) ? . . . .
Ir(1) C(3) C(4) C(9) 125.7(10) ? . . . .
Ir(1) C(3) C(7) C(6) 62.1(7) ? . . . .
Ir(1) C(3) C(7) C(12) -125.3(11) ? . . . .
C(4) C(3) C(7) Ir(1) -61.3(7) ? . . . .
C(4) C(3) C(7) C(6) 0.8(11) ? . . . .
C(4) C(3) C(7) C(12) 173.4(10) ? . . . .
C(7) C(3) C(4) Ir(1) 61.1(7) ? . . . .
C(7) C(3) C(4) C(5) -1.9(11) ? . . . .
C(7) C(3) C(4) C(9) -173.2(9) ? . . . .
C(8) C(3) C(4) Ir(1) -125.8(10) ? . . . .
C(8) C(3) C(4) C(5) 171.1(9) ? . . . .
C(8) C(3) C(4) C(9) -0.2(13) ? . . . .
C(8) C(3) C(7) Ir(1) 125.8(11) ? . . . .
C(8) C(3) C(7) C(6) -172.1(10) ? . . . .
C(8) C(3) C(7) C(12) 0.5(15) ? . . . .
Ir(1) C(4) C(5) C(6) -60.2(7) ? . . . .
Ir(1) C(4) C(5) C(10) 118.5(9) ? . . . .
C(3) C(4) C(5) Ir(1) 62.6(6) ? . . . .
C(3) C(4) C(5) C(6) 2.4(10) ? . . . .
C(3) C(4) C(5) C(10) -178.9(9) ? . . . .
C(9) C(4) C(5) Ir(1) -126.0(9) ? . . . .
C(9) C(4) C(5) C(6) 173.8(9) ? . . . .
C(9) C(4) C(5) C(10) -7.5(15) ? . . . .
Ir(1) C(5) C(6) C(7) -61.7(7) ? . . . .
Ir(1) C(5) C(6) C(11) 119.4(10) ? . . . .
C(4) C(5) C(6) Ir(1) 59.8(6) ? . . . .
C(4) C(5) C(6) C(7) -1.9(11) ? . . . .
C(4) C(5) C(6) C(11) 179.2(9) ? . . . .
C(10) C(5) C(6) Ir(1) -118.9(9) ? . . . .
C(10) C(5) C(6) C(7) 179.4(9) ? . . . .
C(10) C(5) C(6) C(11) 0.5(14) ? . . . .
Ir(1) C(6) C(7) C(3) -62.1(7) ? . . . .
Ir(1) C(6) C(7) C(12) 125.2(10) ? . . . .
C(5) C(6) C(7) Ir(1) 62.7(6) ? . . . .
C(5) C(6) C(7) C(3) 0.7(11) ? . . . .
C(5) C(6) C(7) C(12) -172.1(9) ? . . . .
C(11) C(6) C(7) Ir(1) -118.4(10) ? . . . .
C(11) C(6) C(7) C(3) 179.6(9) ? . . . .
C(11) C(6) C(7) C(12) 6.8(16) ? . . . .
Ir(2) C(13) C(14) C(15) 64.7(6) ? . . . .
Ir(2) C(13) C(14) C(19) -121.9(9) ? . . . .
Ir(2) C(13) C(17) C(16) -64.9(5) ? . . . .
Ir(2) C(13) C(17) C(22) 125.9(9) ? . . . .
C(14) C(13) C(17) Ir(2) 59.9(6) ? . . . .
C(14) C(13) C(17) C(16) -5.0(9) ? . . . .
C(14) C(13) C(17) C(22) -174.2(8) ? . . . .
C(17) C(13) C(14) Ir(2) -59.9(6) ? . . . .
C(17) C(13) C(14) C(15) 4.8(9) ? . . . .
C(17) C(13) C(14) C(19) 178.2(8) ? . . . .
C(18) C(13) C(14) Ir(2) 130.1(8) ? . . . .
C(18) C(13) C(14) C(15) -165.2(8) ? . . . .
C(18) C(13) C(14) C(19) 8.2(14) ? . . . .
C(18) C(13) C(17) Ir(2) -129.9(8) ? . . . .
C(18) C(13) C(17) C(16) 165.3(8) ? . . . .
C(18) C(13) C(17) C(22) -4.0(14) ? . . . .
Ir(2) C(14) C(15) C(16) 61.4(6) ? . . . .
Ir(2) C(14) C(15) C(20) -122.8(8) ? . . . .
C(13) C(14) C(15) Ir(2) -64.1(6) ? . . . .
C(13) C(14) C(15) C(16) -2.7(9) ? . . . .
C(13) C(14) C(15) C(20) 173.1(8) ? . . . .
C(19) C(14) C(15) Ir(2) 122.2(8) ? . . . .
C(19) C(14) C(15) C(16) -176.4(8) ? . . . .
C(19) C(14) C(15) C(20) -0.6(12) ? . . . .
Ir(2) C(15) C(16) C(17) 59.0(6) ? . . . .
Ir(2) C(15) C(16) C(21) -121.2(8) ? . . . .
C(14) C(15) C(16) Ir(2) -59.4(5) ? . . . .
C(14) C(15) C(16) C(17) -0.3(8) ? . . . .
C(14) C(15) C(16) C(21) 179.4(8) ? . . . .
C(20) C(15) C(16) Ir(2) 125.1(10) ? . . . .
C(20) C(15) C(16) C(17) -175.8(9) ? . . . .
C(20) C(15) C(16) C(21) 3.9(15) ? . . . .
Ir(2) C(16) C(17) C(13) 64.1(5) ? . . . .
Ir(2) C(16) C(17) C(22) -126.6(9) ? . . . .
C(15) C(16) C(17) Ir(2) -60.9(6) ? . . . .
C(15) C(16) C(17) C(13) 3.2(9) ? . . . .
C(15) C(16) C(17) C(22) 172.5(8) ? . . . .
C(21) C(16) C(17) Ir(2) 119.4(8) ? . . . .
C(21) C(16) C(17) C(13) -176.5(8) ? . . . .
C(21) C(16) C(17) C(22) -7.2(13) ? . . . .
P(1) C(24) C(25) C(26) -178.1(8) ? . . . .
P(1) C(24) C(29) C(28) 177.1(7) ? . . . .
C(25) C(24) C(29) C(28) -2.2(14) ? . . . .
C(29) C(24) C(25) C(26) 1.2(15) ? . . . .
C(24) C(25) C(26) C(27) 0.4(12) ? . . . .
C(25) C(26) C(27) C(28) -1.0(16) ? . . . .
C(26) C(27) C(28) C(29) -0.0(16) ? . . . .
C(27) C(28) C(29) C(24) 1.6(15) ? . . . .
P(1) C(30) C(31) C(32) -178.4(6) ? . . . .
P(1) C(30) C(35) C(34) 178.7(6) ? . . . .
C(31) C(30) C(35) C(34) -0.9(11) ? . . . .
C(35) C(30) C(31) C(32) 1.3(12) ? . . . .
C(30) C(31) C(32) C(33) -0.8(12) ? . . . .
C(31) C(32) C(33) C(34) -0.1(12) ? . . . .
C(32) C(33) C(34) C(35) 0.4(11) ? . . . .
C(33) C(34) C(35) C(30) 0.1(10) ? . . . .
P(2) C(36) C(37) C(38) 178.1(6) ? . . . .
P(2) C(36) C(41) C(40) -177.7(7) ? . . . .
C(37) C(36) C(41) C(40) -2.6(13) ? . . . .
C(41) C(36) C(37) C(38) 2.8(13) ? . . . .
C(36) C(37) C(38) C(39) -0.6(12) ? . . . .
C(37) C(38) C(39) C(40) -1.7(15) ? . . . .
C(38) C(39) C(40) C(41) 1.9(15) ? . . . .
C(39) C(40) C(41) C(36) 0.3(11) ? . . . .
P(2) C(42) C(43) C(44) -175.7(7) ? . . . .
P(2) C(42) C(47) C(46) 174.7(6) ? . . . .
C(43) C(42) C(47) C(46) -2.4(12) ? . . . .
C(47) C(42) C(43) C(44) 1.4(12) ? . . . .
C(42) C(43) C(44) C(45) 0.5(11) ? . . . .
C(43) C(44) C(45) C(46) -1.4(15) ? . . . .
C(44) C(45) C(46) C(47) 0.4(11) ? . . . .
C(45) C(46) C(47) C(42) 1.5(13) ? . . . .
Ir(3) C(48) C(49) C(50) -104.3(10) ? . . . .
Ir(3) C(48) C(55) C(54) 31.1(13) ? . . . .
C(49) C(48) C(55) C(54) -50.6(16) ? . . . .
C(55) C(48) C(49) Ir(3) 104.1(10) ? . . . .
C(55) C(48) C(49) C(50) -0.2(12) ? . . . .
Ir(3) C(49) C(50) C(51) 11.7(11) ? . . . .
C(48) C(49) C(50) C(51) 91.5(13) ? . . . .
C(49) C(50) C(51) C(52) -29.2(13) ? . . . .
C(50) C(51) C(52) Ir(3) 33.0(12) ? . . . .
C(50) C(51) C(52) C(53) -48.6(13) ? . . . .
Ir(3) C(52) C(53) C(54) -105.9(9) ? . . . .
C(51) C(52) C(53) Ir(3) 103.0(9) ? . . . .
C(51) C(52) C(53) C(54) -2.9(15) ? . . . .
Ir(3) C(53) C(54) C(55) 12.2(12) ? . . . .
C(52) C(53) C(54) C(55) 93.3(12) ? . . . .
C(53) C(54) C(55) C(48) -28.0(15) ? . . . .
Ir(4) C(56) C(57) C(58) 33.4(11) ? . . . .
Ir(4) C(56) C(63) C(62) -105.7(8) ? . . . .
C(57) C(56) C(63) Ir(4) 105.8(8) ? . . . .
C(57) C(56) C(63) C(62) 0.1(12) ? . . . .
C(63) C(56) C(57) C(58) -50.0(13) ? . . . .
C(56) C(57) C(58) C(59) -29.4(12) ? . . . .
C(57) C(58) C(59) Ir(4) 12.8(11) ? . . . .
C(57) C(58) C(59) C(60) 95.6(10) ? . . . .
Ir(4) C(59) C(60) C(61) 104.4(8) ? . . . .
C(58) C(59) C(60) Ir(4) -107.5(7) ? . . . .
C(58) C(59) C(60) C(61) -3.2(13) ? . . . .
Ir(4) C(60) C(61) C(62) 31.6(10) ? . . . .
C(59) C(60) C(61) C(62) -49.8(12) ? . . . .
C(60) C(61) C(62) C(63) -27.8(12) ? . . . .
C(61) C(62) C(63) Ir(4) 11.4(11) ? . . . .
C(61) C(62) C(63) C(56) 91.3(11) ? . . . .
Cl(3) C(64) C(65) Cl(4) -64.5(13) ? . . . .
